data_4022019
loop_
_publ_author_name
'Bin Wang'
'Minxiong Li'
'Shansheng Xu'
'Haibin Song'
'Baiquan Wang'

_publ_section_title
;
 A General Synthetic Route to 6,6-Substituted-6H-dibenzo[b,d]pyrans
 from Dibenzofuran
;
_journal_name_full 'Journal of Organic Chemistry'
_journal_page_first 8291
_journal_page_last 8293
_journal_paper_doi 10.1021/jo061415r
_journal_volume 71
_journal_year 2006
_chemical_formula_sum 'C23 H18.25 Fe O'
_chemical_formula_weight 366.48
_chemical_name_systematic
; 
 ? 
;
_space_group_IT_number 14
_symmetry_cell_setting monoclinic
_symmetry_space_group_name_Hall '-P 2ybc'
_symmetry_space_group_name_H-M 'P 1 21/c 1'
_atom_sites_solution_hydrogens geom
_atom_sites_solution_primary direct
_atom_sites_solution_secondary difmap
_audit_creation_method SHELXL-97
_cell_angle_alpha 90.00
_cell_angle_beta 110.094(3)
_cell_angle_gamma 90.00
_cell_formula_units_Z 16
_cell_length_a 33.970(5)
_cell_length_b 9.2207(15)
_cell_length_c 23.354(4)
_cell_measurement_reflns_used 3001
_cell_measurement_temperature 293(2)
_cell_measurement_theta_max 21.51
_cell_measurement_theta_min 2.55
_cell_volume 6870.0(19)
_computing_cell_refinement 'Bruker SMART'
_computing_data_collection 'Bruker SMART'
_computing_data_reduction 'Bruker SAINT'
_computing_molecular_graphics 'Bruker SHELXTL'
_computing_publication_material 'Bruker SHELXTL'
_computing_structure_refinement 'SHELXL-97 (Sheldrick, 1997)'
_computing_structure_solution 'SHELXS-97 (Sheldrick, 1990)'
_diffrn_ambient_temperature 293(2)
_diffrn_measured_fraction_theta_full 0.995
_diffrn_measured_fraction_theta_max 0.995
_diffrn_measurement_device_type 'CCD area detector'
_diffrn_measurement_method 'phi and omega scans'
_diffrn_radiation_monochromator graphite
_diffrn_radiation_source 'fine-focus sealed tube'
_diffrn_radiation_type MoK\a
_diffrn_radiation_wavelength 0.71073
_diffrn_reflns_av_R_equivalents 0.1086
_diffrn_reflns_av_sigmaI/netI 0.1488
_diffrn_reflns_limit_h_max 40
_diffrn_reflns_limit_h_min -40
_diffrn_reflns_limit_k_max 7
_diffrn_reflns_limit_k_min -10
_diffrn_reflns_limit_l_max 27
_diffrn_reflns_limit_l_min -27
_diffrn_reflns_number 33414
_diffrn_reflns_theta_full 25.01
_diffrn_reflns_theta_max 25.01
_diffrn_reflns_theta_min 0.64
_exptl_absorpt_coefficient_mu 0.885
_exptl_absorpt_correction_T_max 1.00000
_exptl_absorpt_correction_T_min 0.588541
_exptl_absorpt_correction_type multi-scan
_exptl_absorpt_process_details SADABS
_exptl_crystal_density_diffrn 1.417
_exptl_crystal_density_meas ?
_exptl_crystal_density_method 'not measured'
_exptl_crystal_F_000 3044
_exptl_crystal_size_max 0.26
_exptl_crystal_size_mid 0.22
_exptl_crystal_size_min 0.16
_refine_diff_density_max 0.882
_refine_diff_density_min -0.535
_refine_diff_density_rms 0.088
_refine_ls_extinction_method none
_refine_ls_goodness_of_fit_ref 1.042
_refine_ls_hydrogen_treatment constr
_refine_ls_matrix_type full
_refine_ls_number_parameters 901
_refine_ls_number_reflns 12037
_refine_ls_number_restraints 66
_refine_ls_restrained_S_all 1.061
_refine_ls_R_factor_all 0.2201
_refine_ls_R_factor_gt 0.0769
_refine_ls_shift/su_max 0.001
_refine_ls_shift/su_mean 0.000
_refine_ls_structure_factor_coef Fsqd
_refine_ls_weighting_details 'calc w=1/[\s^2^(Fo^2^)+(0.0800P)^2^+0.0000P] where P=(Fo^2^+2Fc^2^)/3'
_refine_ls_weighting_scheme calc
_refine_ls_wR_factor_gt 0.1731
_refine_ls_wR_factor_ref 0.2285
_reflns_number_gt 4041
_reflns_number_total 12037
_reflns_threshold_expression >2sigma(I)
_cod_data_source_file jo061415rsi20060803_111450_5.cif
_cod_depositor_comments
;
The following automatic conversions were performed:
'_symmetry_cell_setting' value 'Monoclinic' changed to 'monoclinic'
according to '/home/saulius/struct/CIF-dictionaries/cif_core.dic'
dictionary named 'cif_core.dic' version 2.4.1 from
2010-06-29.

'_exptl_absorpt_correction_type' value 'MULTI-SCAN' changed
to 'multi-scan' according to
'/home/saulius/struct/CIF-dictionaries/cif_core.dic' dictionary named
'cif_core.dic' version 2.4.1 from
2010-06-29.

'_refine_ls_hydrogen_treatment' value 'CONSTR' changed to
'constr' according to '/home/saulius/struct/CIF-dictionaries/cif_core.dic'
dictionary named 'cif_core.dic' version 2.4.1 from 2010-06-29.

Automatic conversion script
Id: cif_fix_enum 1527 2010-12-29 10:47:43Z saulius 

The following automatic conversions were performed:

'_exptl_crystal_density_meas' value 'NONE' was changed to '?' - the
value is perceived as not measured.

Automatic conversion script
Id: cif_fix_values 3008 2015-01-20 13:52:24Z robertas 
;
_cod_original_sg_symbol_H-M 'P 21/c'
_cod_database_code 4022019

loop_
_symmetry_equiv_pos_as_xyz
'x, y, z'
'-x, y+1/2, -z+1/2'
'-x, -y, -z'
'x, -y-1/2, z-1/2'

loop_
_atom_site_label
_atom_site_type_symbol
_atom_site_fract_x
_atom_site_fract_y
_atom_site_fract_z
_atom_site_U_iso_or_equiv
_atom_site_adp_type
_atom_site_occupancy
_atom_site_symmetry_multiplicity
_atom_site_calc_flag
_atom_site_refinement_flags
Fe1 Fe 0.26228(3) 0.24284(14) 1.11101(4) 0.0366(3) Uani 1 1 d .
Fe2 Fe 0.23764(3) 0.74636(15) 0.34866(4) 0.0365(3) Uani 1 1 d .
Fe3 Fe 0.59495(3) 0.74240(16) 0.07081(5) 0.0517(4) Uani 1 1 d .
Fe4 Fe 0.09478(3) 0.74632(17) 0.52415(5) 0.0526(4) Uani 1 1 d .
O1 O 0.1699(2) 0.2673(11) 0.9893(3) 0.112(3) Uani 1 1 d U
O2 O 0.33012(19) 0.7122(12) 0.3193(3) 0.119(4) Uani 1 1 d .
O3 O 0.4820(2) 0.5967(9) 0.1073(3) 0.088(2) Uani 1 1 d .
O4 O -0.0183(3) 0.5972(10) 0.3758(3) 0.099(3) Uani 1 1 d .
C1 C 0.2110(3) 0.2471(16) 1.1371(4) 0.064(3) Uani 1 1 d .
H1 H 0.1831 0.2467 1.1118 0.077 Uiso 1 1 calc R
C2 C 0.2347(4) 0.1256(11) 1.1595(4) 0.056(3) Uani 1 1 d .
H2 H 0.2261 0.0296 1.1518 0.067 Uiso 1 1 calc R
C3 C 0.2754(4) 0.1771(16) 1.1974(4) 0.073(3) Uani 1 1 d .
H3 H 0.2984 0.1206 1.2191 0.087 Uiso 1 1 calc R
C4 C 0.2736(5) 0.3319(15) 1.1950(5) 0.082(4) Uani 1 1 d .
H4 H 0.2950 0.3961 1.2152 0.098 Uiso 1 1 calc R
C5 C 0.2344(5) 0.3666(15) 1.1572(6) 0.073(4) Uani 1 1 d .
H5 H 0.2249 0.4609 1.1466 0.087 Uiso 1 1 calc R
C6 C 0.2662(4) 0.1146(12) 1.0426(4) 0.068(3) Uani 1 1 d .
H6 H 0.2575 0.0186 1.0354 0.081 Uiso 1 1 calc R
C7 C 0.3066(4) 0.166(2) 1.0814(5) 0.089(4) Uani 1 1 d .
H7 H 0.3289 0.1081 1.1047 0.107 Uiso 1 1 calc R
C8 C 0.3066(4) 0.316(2) 1.0779(6) 0.092(5) Uani 1 1 d .
H8 H 0.3290 0.3771 1.0978 0.110 Uiso 1 1 calc R
C9 C 0.2682(4) 0.3589(12) 1.0405(5) 0.071(3) Uani 1 1 d .
H9 H 0.2600 0.4548 1.0311 0.085 Uiso 1 1 calc R
C10 C 0.2426(3) 0.2380(13) 1.0181(3) 0.048(2) Uani 1 1 d .
C11 C 0.2002(3) 0.2457(17) 0.9734(3) 0.102(5) Uani 1 1 d .
H11 H 0.1966 0.1402 0.9732 0.123 Uiso 1 1 calc R
C12 C 0.1961(2) 0.2484(10) 0.9077(3) 0.0388(18) Uani 1 1 d .
C13 C 0.2297(3) 0.2485(9) 0.8887(3) 0.046(2) Uani 1 1 d .
H13 H 0.2566 0.2428 0.9174 0.055 Uiso 1 1 calc R
C14 C 0.2250(3) 0.2567(10) 0.8280(4) 0.056(2) Uani 1 1 d .
H14 H 0.2483 0.2553 0.8156 0.067 Uiso 1 1 calc R
C15 C 0.1853(3) 0.2671(13) 0.7860(4) 0.083(4) Uani 1 1 d .
H15 H 0.1814 0.2705 0.7446 0.099 Uiso 1 1 calc R
C16 C 0.1514(3) 0.2725(13) 0.8048(4) 0.079(4) Uani 1 1 d .
H16 H 0.1248 0.2859 0.7761 0.095 Uiso 1 1 calc R
C17 C 0.1558(2) 0.2586(10) 0.8657(3) 0.045(2) Uani 1 1 d .
C18 C 0.1206(3) 0.2634(11) 0.8893(3) 0.050(2) Uani 1 1 d .
C19 C 0.0794(3) 0.2634(13) 0.8529(4) 0.076(3) Uani 1 1 d .
H19 H 0.0724 0.2609 0.8108 0.091 Uiso 1 1 calc R
C20 C 0.0475(3) 0.2670(12) 0.8785(5) 0.073(3) Uani 1 1 d .
H20 H 0.0196 0.2689 0.8532 0.087 Uiso 1 1 calc R
C21 C 0.0572(3) 0.2679(12) 0.9395(5) 0.080(3) Uani 1 1 d .
H21 H 0.0360 0.2691 0.9561 0.096 Uiso 1 1 calc R
C22 C 0.0984(3) 0.2672(15) 0.9769(5) 0.103(5) Uani 1 1 d .
H22 H 0.1055 0.2687 1.0191 0.124 Uiso 1 1 calc R
C23 C 0.1293(3) 0.2642(13) 0.9501(4) 0.066(3) Uani 1 1 d .
C24 C 0.2653(5) 0.6387(12) 0.4258(4) 0.063(3) Uani 1 1 d .
H24 H 0.2747 0.5434 0.4279 0.075 Uiso 1 1 calc R
C25 C 0.2256(4) 0.6792(17) 0.4233(5) 0.081(4) Uani 1 1 d .
H25 H 0.2038 0.6182 0.4231 0.097 Uiso 1 1 calc R
C26 C 0.2249(4) 0.8349(15) 0.4208(4) 0.074(4) Uani 1 1 d .
H26 H 0.2025 0.8949 0.4191 0.089 Uiso 1 1 calc R
C27 C 0.2651(4) 0.8790(13) 0.4217(4) 0.064(3) Uani 1 1 d .
H27 H 0.2739 0.9741 0.4203 0.077 Uiso 1 1 calc R
C28 C 0.2888(3) 0.7576(18) 0.4249(4) 0.069(3) Uani 1 1 d .
H28 H 0.3165 0.7564 0.4263 0.083 Uiso 1 1 calc R
C29 C 0.2351(4) 0.6184(12) 0.2770(4) 0.066(3) Uani 1 1 d .
H29 H 0.2453 0.5241 0.2791 0.079 Uiso 1 1 calc R
C30 C 0.1956(4) 0.6583(18) 0.2742(5) 0.082(4) Uani 1 1 d .
H30 H 0.1748 0.5931 0.2742 0.098 Uiso 1 1 calc R
C31 C 0.1905(4) 0.8080(18) 0.2714(5) 0.092(5) Uani 1 1 d .
H31 H 0.1667 0.8603 0.2693 0.110 Uiso 1 1 calc R
C32 C 0.2307(4) 0.8644(12) 0.2727(4) 0.068(3) Uani 1 1 d .
H32 H 0.2374 0.9618 0.2713 0.082 Uiso 1 1 calc R
C33 C 0.2576(2) 0.7469(13) 0.2763(3) 0.0412(19) Uani 1 1 d .
C34 C 0.2997(3) 0.7513(15) 0.2740(4) 0.082(4) Uani 1 1 d .
H34 H 0.3040 0.8559 0.2804 0.098 Uiso 1 1 calc R
C35 C 0.3036(2) 0.7463(10) 0.2116(3) 0.0395(19) Uani 1 1 d .
C36 C 0.2695(3) 0.7434(9) 0.1587(3) 0.045(2) Uani 1 1 d .
H36 H 0.2426 0.7451 0.1604 0.054 Uiso 1 1 calc R
C37 C 0.2751(3) 0.7378(10) 0.1020(3) 0.051(2) Uani 1 1 d .
H37 H 0.2522 0.7396 0.0661 0.061 Uiso 1 1 calc R
C38 C 0.3142(3) 0.7299(13) 0.1005(4) 0.078(4) Uani 1 1 d .
H38 H 0.3182 0.7245 0.0631 0.093 Uiso 1 1 calc R
C39 C 0.3485(3) 0.7298(13) 0.1534(4) 0.087(4) Uani 1 1 d .
H39 H 0.3752 0.7252 0.1511 0.104 Uiso 1 1 calc R
C40 C 0.3439(3) 0.7364(10) 0.2100(3) 0.045(2) Uani 1 1 d .
C41 C 0.3790(2) 0.7383(10) 0.2681(3) 0.045(2) Uani 1 1 d .
C42 C 0.4207(3) 0.7471(12) 0.2737(5) 0.077(3) Uani 1 1 d .
H42 H 0.4278 0.7576 0.2390 0.092 Uiso 1 1 calc R
C43 C 0.4522(3) 0.7406(12) 0.3305(5) 0.074(3) Uani 1 1 d .
H43 H 0.4801 0.7444 0.3331 0.089 Uiso 1 1 calc R
C44 C 0.4429(3) 0.7290(12) 0.3817(5) 0.073(3) Uani 1 1 d .
H44 H 0.4641 0.7253 0.4195 0.088 Uiso 1 1 calc R
C45 C 0.4015(3) 0.7225(14) 0.3777(4) 0.093(4) Uani 1 1 d .
H45 H 0.3946 0.7164 0.4129 0.111 Uiso 1 1 calc R
C46 C 0.3707(3) 0.7252(12) 0.3214(4) 0.062(3) Uani 1 1 d .
C47 C 0.6425(3) 0.6503(19) 0.1401(9) 0.118(7) Uani 1 1 d .
H47 H 0.6392 0.5851 0.1685 0.142 Uiso 1 1 calc R
C48 C 0.6439(4) 0.789(2) 0.1465(6) 0.106(5) Uani 1 1 d .
H48 H 0.6421 0.8382 0.1803 0.127 Uiso 1 1 calc R
C49 C 0.6487(3) 0.8543(17) 0.0955(10) 0.120(6) Uani 1 1 d .
H49 H 0.6504 0.9531 0.0888 0.144 Uiso 1 1 calc R
C50 C 0.6503(3) 0.743(2) 0.0570(6) 0.099(4) Uani 1 1 d U
H50 H 0.6534 0.7533 0.0192 0.119 Uiso 1 1 calc R
C51 C 0.6464(4) 0.611(2) 0.0854(9) 0.125(6) Uani 1 1 d U
H51 H 0.6464 0.5180 0.0703 0.149 Uiso 1 1 calc R
C52 C 0.5425(3) 0.8395(13) 0.0731(5) 0.062(3) Uani 1 1 d .
H52 H 0.5419 0.9088 0.1017 0.074 Uiso 1 1 calc R
C53 C 0.5479(3) 0.8657(13) 0.0161(5) 0.062(3) Uani 1 1 d .
H53 H 0.5511 0.9563 0.0007 0.075 Uiso 1 1 calc R
C54 C 0.5477(3) 0.7374(14) -0.0119(4) 0.064(3) Uani 1 1 d .
H54 H 0.5503 0.7248 -0.0500 0.077 Uiso 1 1 calc R
C55 C 0.5429(3) 0.6234(12) 0.0273(5) 0.066(3) Uani 1 1 d .
H55 H 0.5429 0.5242 0.0201 0.079 Uiso 1 1 calc R
C56 C 0.5383(3) 0.6889(13) 0.0778(5) 0.050(3) Uani 1 1 d .
C57 C 0.5284(3) 0.6229(11) 0.1294(5) 0.069(3) Uani 1 1 d .
H57 H 0.5427 0.5290 0.1390 0.083 Uiso 1 1 calc R
C58 C 0.5386(3) 0.7102(12) 0.1888(4) 0.064(3) Uani 1 1 d .
C59 C 0.5771(4) 0.6829(19) 0.2358(6) 0.131(6) Uani 1 1 d .
H59 H 0.5953 0.6150 0.2291 0.158 Uiso 1 1 calc R
C60 C 0.5882(5) 0.750(2) 0.2888(7) 0.138(7) Uani 1 1 d .
H60 H 0.6119 0.7230 0.3212 0.166 Uiso 1 1 calc R
C61 C 0.5626(6) 0.862(2) 0.2932(6) 0.138(7) Uani 1 1 d .
H61 H 0.5720 0.9214 0.3275 0.165 Uiso 1 1 calc R
C62 C 0.5234(5) 0.8938(16) 0.2495(6) 0.116(5) Uani 1 1 d .
H62 H 0.5057 0.9643 0.2558 0.139 Uiso 1 1 calc R
C63 C 0.5123(3) 0.8088(13) 0.1939(4) 0.065(3) Uani 1 1 d .
C64 C 0.4730(3) 0.8262(13) 0.1422(5) 0.063(3) Uani 1 1 d .
C65 C 0.4491(4) 0.9513(16) 0.1387(5) 0.100(4) Uani 1 1 d .
H65 H 0.4585 1.0264 0.1666 0.120 Uiso 1 1 calc R
C66 C 0.4087(4) 0.9589(16) 0.0892(6) 0.114(4) Uani 1 1 d U
H66A H 0.3871 0.9744 0.1070 0.137 Uiso 1 1 calc R
H66B H 0.4089 1.0433 0.0645 0.137 Uiso 1 1 calc R
C67 C 0.3973(4) 0.8371(17) 0.0503(5) 0.097(4) Uani 1 1 d U
H67 H 0.3716 0.8401 0.0186 0.117 Uiso 1 1 calc R
C68 C 0.4193(3) 0.7247(14) 0.0553(4) 0.079(4) Uani 1 1 d .
H68 H 0.4101 0.6463 0.0290 0.095 Uiso 1 1 calc R
C69 C 0.4587(3) 0.7234(13) 0.1030(5) 0.063(3) Uani 1 1 d .
C70 C 0.1473(5) 0.616(2) 0.5644(13) 0.165(12) Uani 1 1 d .
H70 H 0.1480 0.5222 0.5795 0.197 Uiso 1 1 calc R
C71 C 0.1498(4) 0.743(3) 0.5920(6) 0.101(4) Uani 1 1 d U
H71 H 0.1520 0.7546 0.6325 0.121 Uiso 1 1 calc R
C72 C 0.1488(3) 0.8583(18) 0.5526(11) 0.125(6) Uani 1 1 d .
H72 H 0.1519 0.9560 0.5631 0.149 Uiso 1 1 calc R
C73 C 0.1424(4) 0.801(3) 0.4948(7) 0.119(7) Uani 1 1 d .
H73 H 0.1387 0.8472 0.4578 0.143 Uiso 1 1 calc R
C74 C 0.1434(4) 0.663(2) 0.5084(12) 0.143(10) Uani 1 1 d .
H74 H 0.1412 0.5952 0.4780 0.171 Uiso 1 1 calc R
C75 C 0.0433(3) 0.6270(12) 0.5182(6) 0.067(3) Uani 1 1 d .
H75 H 0.0436 0.5284 0.5268 0.081 Uiso 1 1 calc R
C76 C 0.0479(3) 0.7424(16) 0.5601(4) 0.070(3) Uani 1 1 d .
H76 H 0.0508 0.7333 0.6010 0.084 Uiso 1 1 calc R
C77 C 0.0472(3) 0.8657(15) 0.5306(5) 0.071(3) Uani 1 1 d .
H77 H 0.0498 0.9568 0.5487 0.085 Uiso 1 1 calc R
C78 C 0.0419(3) 0.8430(13) 0.4695(5) 0.065(3) Uani 1 1 d .
H78 H 0.0410 0.9131 0.4404 0.078 Uiso 1 1 calc R
C79 C 0.0384(3) 0.6901(13) 0.4609(5) 0.055(3) Uani 1 1 d .
C80 C 0.0281(3) 0.6261(11) 0.3999(5) 0.075(3) Uani 1 1 d .
H80 H 0.0426 0.5327 0.4043 0.090 Uiso 1 1 calc R
C81 C 0.0385(3) 0.7159(15) 0.3498(5) 0.081(4) Uani 1 1 d .
C82 C 0.0768(4) 0.6773(16) 0.3420(6) 0.114(5) Uani 1 1 d U
H82 H 0.0940 0.6054 0.3658 0.137 Uiso 1 1 calc R
C83 C 0.0874(4) 0.7468(17) 0.2999(6) 0.119(5) Uani 1 1 d U
H83 H 0.1116 0.7213 0.2922 0.142 Uiso 1 1 calc R
C84 C 0.0623(5) 0.8569(18) 0.2679(6) 0.123(5) Uani 1 1 d U
H84 H 0.0712 0.9117 0.2413 0.147 Uiso 1 1 calc R
C85 C 0.0223(4) 0.8911(15) 0.2740(5) 0.104(4) Uani 1 1 d .
H85 H 0.0047 0.9626 0.2508 0.125 Uiso 1 1 calc R
C86 C 0.0120(3) 0.8070(13) 0.3182(5) 0.067(3) Uani 1 1 d .
C87 C -0.0272(3) 0.8280(14) 0.3305(5) 0.068(3) Uani 1 1 d .
C88 C -0.0512(4) 0.9481(15) 0.3100(5) 0.099(4) Uani 1 1 d .
H88 H -0.0419 1.0214 0.2904 0.118 Uiso 1 1 calc R
C89 C -0.0902(4) 0.9611(16) 0.3184(5) 0.102(4) Uani 1 1 d U
H89 H -0.1065 1.0440 0.3060 0.122 Uiso 1 1 calc R
C90 C -0.1035(4) 0.8456(18) 0.3458(5) 0.101(4) Uani 1 1 d U
H90 H -0.1291 0.8534 0.3518 0.121 Uiso 1 1 calc R
C91 C -0.0817(3) 0.7273(15) 0.3634(4) 0.081(4) Uani 1 1 d .
H91 H -0.0909 0.6481 0.3799 0.097 Uiso 1 1 calc R
C92 C -0.0413(3) 0.7319(15) 0.3546(4) 0.070(3) Uani 1 1 d .

loop_
_atom_site_aniso_label
_atom_site_aniso_U_11
_atom_site_aniso_U_22
_atom_site_aniso_U_33
_atom_site_aniso_U_23
_atom_site_aniso_U_13
_atom_site_aniso_U_12
Fe1 0.0415(7) 0.0405(7) 0.0251(5) -0.0008(7) 0.0079(5) 0.0000(8)
Fe2 0.0408(6) 0.0401(7) 0.0342(6) 0.0009(7) 0.0200(5) -0.0002(8)
Fe3 0.0281(6) 0.0656(9) 0.0571(7) -0.0018(9) 0.0089(5) 0.0005(9)
Fe4 0.0301(6) 0.0654(9) 0.0594(8) -0.0028(9) 0.0115(6) -0.0007(9)
O1 0.054(4) 0.230(8) 0.052(4) -0.001(5) 0.020(3) 0.002(6)
O2 0.036(4) 0.289(13) 0.035(4) 0.031(6) 0.015(3) 0.016(6)
O3 0.078(6) 0.094(6) 0.102(6) -0.016(5) 0.042(5) -0.033(5)
O4 0.086(6) 0.113(7) 0.081(6) -0.008(5) 0.008(5) -0.053(6)
C1 0.058(6) 0.092(8) 0.052(6) -0.019(9) 0.031(5) 0.017(9)
C2 0.085(9) 0.047(7) 0.044(7) 0.006(6) 0.033(6) -0.001(7)
C3 0.065(9) 0.114(11) 0.028(6) 0.005(7) 0.002(6) 0.028(8)
C4 0.134(14) 0.059(9) 0.059(9) -0.033(7) 0.043(9) -0.034(9)
C5 0.084(10) 0.079(10) 0.059(9) 0.000(8) 0.030(8) 0.029(9)
C6 0.104(10) 0.067(8) 0.036(6) -0.005(6) 0.029(7) 0.006(8)
C7 0.044(9) 0.173(14) 0.048(8) 0.005(11) 0.013(7) 0.052(11)
C8 0.043(9) 0.165(14) 0.060(9) -0.006(10) 0.009(7) -0.032(10)
C9 0.087(9) 0.065(8) 0.060(8) 0.003(6) 0.025(7) -0.022(8)
C10 0.052(5) 0.063(7) 0.030(4) 0.011(6) 0.018(4) 0.008(7)
C11 0.035(5) 0.242(15) 0.021(4) -0.004(9) -0.002(4) 0.028(10)
C12 0.047(5) 0.044(5) 0.026(4) 0.001(5) 0.012(4) -0.003(6)
C13 0.061(5) 0.044(5) 0.033(4) 0.012(6) 0.014(4) 0.014(6)
C14 0.056(6) 0.058(6) 0.059(6) -0.004(7) 0.025(5) -0.014(6)
C15 0.075(7) 0.139(11) 0.042(5) -0.018(8) 0.031(5) -0.029(9)
C16 0.061(6) 0.135(11) 0.028(5) 0.006(7) -0.004(4) -0.010(8)
C17 0.053(5) 0.056(6) 0.022(4) 0.000(6) 0.009(4) 0.003(6)
C18 0.051(5) 0.055(6) 0.032(4) 0.000(6) -0.002(4) 0.000(6)
C19 0.058(6) 0.111(10) 0.048(5) 0.008(7) 0.004(5) -0.006(8)
C20 0.035(5) 0.079(8) 0.085(8) 0.003(8) -0.003(5) -0.012(7)
C21 0.042(6) 0.095(9) 0.108(9) -0.021(9) 0.033(6) -0.013(7)
C22 0.052(7) 0.198(15) 0.068(7) 0.017(9) 0.031(6) 0.019(10)
C23 0.033(5) 0.113(9) 0.046(5) -0.007(7) 0.006(4) -0.018(7)
C24 0.098(10) 0.057(8) 0.034(6) 0.026(5) 0.024(6) 0.014(8)
C25 0.082(10) 0.106(11) 0.074(9) -0.026(8) 0.052(7) -0.042(9)
C26 0.105(12) 0.082(11) 0.045(7) 0.000(7) 0.038(7) 0.033(9)
C27 0.074(9) 0.059(8) 0.068(8) -0.007(6) 0.035(7) -0.006(8)
C28 0.055(6) 0.113(10) 0.036(5) 0.001(8) 0.013(4) -0.012(10)
C29 0.092(10) 0.067(8) 0.044(7) -0.012(6) 0.033(6) -0.008(8)
C30 0.033(7) 0.157(14) 0.055(8) -0.017(9) 0.015(6) -0.024(9)
C31 0.043(8) 0.163(14) 0.071(9) 0.031(9) 0.021(6) 0.044(9)
C32 0.082(9) 0.072(8) 0.059(7) 0.031(6) 0.034(6) 0.028(7)
C33 0.042(5) 0.053(5) 0.029(4) 0.002(6) 0.013(4) -0.001(7)
C34 0.039(5) 0.175(12) 0.039(5) 0.029(9) 0.024(4) 0.029(9)
C35 0.044(5) 0.046(5) 0.032(4) -0.016(6) 0.019(4) -0.008(6)
C36 0.051(5) 0.042(5) 0.047(5) -0.003(6) 0.021(4) -0.014(6)
C37 0.066(6) 0.046(6) 0.035(5) 0.012(5) 0.011(4) 0.000(6)
C38 0.074(7) 0.131(11) 0.033(5) 0.004(7) 0.025(5) -0.014(9)
C39 0.069(7) 0.145(12) 0.065(7) -0.015(9) 0.048(6) -0.012(8)
C40 0.058(5) 0.044(6) 0.045(5) -0.002(5) 0.036(4) -0.004(6)
C41 0.039(5) 0.052(6) 0.049(5) 0.009(6) 0.024(4) 0.001(6)
C42 0.049(6) 0.116(9) 0.077(7) -0.016(9) 0.038(5) -0.003(8)
C43 0.030(5) 0.091(8) 0.102(8) -0.015(9) 0.023(6) 0.004(7)
C44 0.048(6) 0.085(9) 0.075(7) -0.010(8) 0.005(5) -0.016(7)
C45 0.051(6) 0.166(14) 0.055(6) 0.000(8) 0.013(5) -0.003(8)
C46 0.041(5) 0.103(9) 0.044(5) -0.001(6) 0.018(4) -0.007(6)
C47 0.032(7) 0.095(13) 0.194(19) 0.042(13) -0.005(9) 0.016(8)
C48 0.063(9) 0.156(18) 0.078(9) -0.040(10) -0.003(7) -0.018(10)
C49 0.023(6) 0.124(14) 0.192(17) 0.043(14) 0.010(9) -0.024(8)
C50 0.055(6) 0.156(9) 0.095(7) -0.004(8) 0.037(5) 0.005(7)
C51 0.088(8) 0.126(10) 0.152(10) -0.020(9) 0.030(7) 0.019(7)
C52 0.037(6) 0.081(9) 0.061(8) -0.013(7) 0.008(5) 0.012(6)
C53 0.043(6) 0.085(9) 0.054(7) 0.019(6) 0.009(5) 0.009(6)
C54 0.036(5) 0.100(9) 0.048(5) -0.025(8) 0.005(4) -0.001(7)
C55 0.044(6) 0.066(8) 0.079(8) -0.019(7) 0.011(6) 0.006(6)
C56 0.027(5) 0.067(7) 0.058(7) 0.012(6) 0.018(5) 0.007(5)
C57 0.041(6) 0.060(7) 0.108(9) 0.002(7) 0.028(6) 0.003(6)
C58 0.066(7) 0.082(9) 0.040(6) 0.014(6) 0.014(6) -0.005(6)
C59 0.063(8) 0.23(2) 0.084(9) 0.044(11) 0.006(8) -0.003(10)
C60 0.117(13) 0.20(2) 0.069(10) 0.039(13) -0.005(9) 0.063(13)
C61 0.156(16) 0.178(19) 0.041(8) 0.013(10) -0.016(10) -0.092(14)
C62 0.151(13) 0.142(13) 0.061(8) 0.002(9) 0.043(9) -0.061(11)
C63 0.058(7) 0.088(8) 0.045(6) -0.015(6) 0.013(6) -0.009(6)
C64 0.044(7) 0.080(8) 0.074(8) 0.002(7) 0.031(6) 0.020(6)
C65 0.070(9) 0.152(14) 0.084(9) 0.000(9) 0.035(8) -0.014(9)
C66 0.104(8) 0.156(9) 0.120(8) 0.032(7) 0.087(7) -0.001(7)
C67 0.089(8) 0.135(9) 0.080(7) 0.010(7) 0.044(6) -0.006(7)
C68 0.063(7) 0.117(12) 0.062(7) -0.002(7) 0.028(6) 0.020(8)
C69 0.042(6) 0.079(10) 0.071(7) -0.025(7) 0.024(6) -0.008(7)
C70 0.057(10) 0.106(16) 0.28(3) 0.093(19) -0.007(15) 0.033(10)
C71 0.059(6) 0.147(9) 0.096(7) 0.002(8) 0.027(5) 0.003(8)
C72 0.027(7) 0.134(14) 0.196(17) -0.049(15) 0.016(9) -0.051(8)
C73 0.058(9) 0.23(2) 0.078(10) -0.009(13) 0.033(8) -0.043(13)
C74 0.031(8) 0.097(14) 0.28(3) -0.066(17) 0.027(14) 0.018(11)
C75 0.042(7) 0.063(8) 0.101(10) 0.014(8) 0.030(7) -0.009(6)
C76 0.036(5) 0.114(10) 0.059(6) 0.011(9) 0.017(5) -0.015(8)
C77 0.045(7) 0.103(11) 0.070(9) -0.023(7) 0.025(6) -0.003(7)
C78 0.043(7) 0.081(10) 0.067(8) 0.022(7) 0.014(6) 0.020(7)
C79 0.040(6) 0.069(7) 0.050(7) -0.018(6) 0.010(5) 0.003(5)
C80 0.054(7) 0.055(7) 0.104(9) -0.009(7) 0.012(7) 0.006(6)
C81 0.057(7) 0.143(13) 0.056(7) -0.017(8) 0.035(6) 0.006(8)
C82 0.105(8) 0.137(9) 0.107(8) -0.017(7) 0.045(7) 0.001(7)
C83 0.115(8) 0.146(9) 0.118(8) 0.019(8) 0.070(7) 0.009(8)
C84 0.130(9) 0.137(9) 0.128(9) -0.003(7) 0.079(7) -0.028(8)
C85 0.124(12) 0.121(12) 0.065(8) -0.023(8) 0.028(8) -0.030(10)
C86 0.048(7) 0.103(10) 0.051(7) 0.008(6) 0.021(6) -0.011(6)
C87 0.042(7) 0.090(9) 0.062(7) 0.025(7) 0.008(5) 0.023(7)
C88 0.082(10) 0.129(12) 0.064(8) -0.019(8) -0.001(7) -0.010(9)
C89 0.090(8) 0.119(8) 0.075(7) 0.002(6) 0.000(6) 0.022(7)
C90 0.091(8) 0.137(9) 0.076(7) -0.013(7) 0.030(6) -0.012(7)
C91 0.085(8) 0.122(12) 0.040(6) -0.001(7) 0.026(5) 0.015(9)
C92 0.044(6) 0.106(11) 0.051(6) 0.026(7) 0.005(5) -0.012(8)

loop_
_atom_type_symbol
_atom_type_description
_atom_type_scat_dispersion_real
_atom_type_scat_dispersion_imag
_atom_type_scat_source
C C 0.0033 0.0016 'International Tables Vol C Tables 4.2.6.8 and 6.1.1.4'
H H 0.0000 0.0000 'International Tables Vol C Tables 4.2.6.8 and 6.1.1.4'
O O 0.0106 0.0060 'International Tables Vol C Tables 4.2.6.8 and 6.1.1.4'
Fe Fe 0.3463 0.8444 'International Tables Vol C Tables 4.2.6.8 and 6.1.1.4'

loop_
_geom_angle_atom_site_label_1
_geom_angle_atom_site_label_2
_geom_angle_atom_site_label_3
_geom_angle
C7 Fe1 C3 107.9(5)
C7 Fe1 C2 123.8(6)
C3 Fe1 C2 42.1(4)
C7 Fe1 C5 159.7(7)
C3 Fe1 C5 67.4(5)
C2 Fe1 C5 66.9(4)
C7 Fe1 C6 42.0(4)
C3 Fe1 C6 124.3(5)
C2 Fe1 C6 107.4(4)
C5 Fe1 C6 157.1(6)
C7 Fe1 C8 40.5(5)
C3 Fe1 C8 123.1(5)
C2 Fe1 C8 160.4(6)
C5 Fe1 C8 124.1(7)
C6 Fe1 C8 68.7(5)
C7 Fe1 C9 67.0(5)
C3 Fe1 C9 157.7(6)
C2 Fe1 C9 158.9(5)
C5 Fe1 C9 109.3(5)
C6 Fe1 C9 67.5(4)
C8 Fe1 C9 39.0(4)
C7 Fe1 C1 159.8(7)
C3 Fe1 C1 67.8(4)
C2 Fe1 C1 39.6(4)
C5 Fe1 C1 38.8(4)
C6 Fe1 C1 122.8(5)
C8 Fe1 C1 158.6(7)
C9 Fe1 C1 124.5(5)
C7 Fe1 C4 124.2(6)
C3 Fe1 C4 41.4(4)
C2 Fe1 C4 69.3(4)
C5 Fe1 C4 39.2(4)
C6 Fe1 C4 162.1(6)
C8 Fe1 C4 108.2(5)
C9 Fe1 C4 121.9(5)
C1 Fe1 C4 66.6(4)
C7 Fe1 C10 68.5(4)
C3 Fe1 C10 160.5(6)
C2 Fe1 C10 122.7(4)
C5 Fe1 C10 122.6(5)
C6 Fe1 C10 40.1(3)
C8 Fe1 C10 67.5(4)
C9 Fe1 C10 40.2(4)
C1 Fe1 C10 108.6(4)
C4 Fe1 C10 156.6(6)
C24 Fe2 C30 123.9(6)
C24 Fe2 C25 40.3(4)
C30 Fe2 C25 109.3(5)
C24 Fe2 C28 39.7(4)
C30 Fe2 C28 158.0(7)
C25 Fe2 C28 67.8(4)
C24 Fe2 C29 109.3(4)
C30 Fe2 C29 39.8(4)
C25 Fe2 C29 124.8(5)
C28 Fe2 C29 122.5(5)
C24 Fe2 C32 159.9(5)
C30 Fe2 C32 67.9(5)
C25 Fe2 C32 157.5(6)
C28 Fe2 C32 123.5(5)
C29 Fe2 C32 68.3(4)
C24 Fe2 C33 124.6(4)
C30 Fe2 C33 67.7(4)
C25 Fe2 C33 161.0(6)
C28 Fe2 C33 107.6(3)
C29 Fe2 C33 40.8(3)
C32 Fe2 C33 40.5(3)
C24 Fe2 C31 157.5(6)
C30 Fe2 C31 40.2(5)
C25 Fe2 C31 121.3(6)
C28 Fe2 C31 160.5(7)
C29 Fe2 C31 68.5(5)
C32 Fe2 C31 41.9(4)
C33 Fe2 C31 69.4(4)
C24 Fe2 C27 66.7(4)
C30 Fe2 C27 162.0(6)
C25 Fe2 C27 68.5(4)
C28 Fe2 C27 39.3(4)
C29 Fe2 C27 156.2(5)
C32 Fe2 C27 107.0(5)
C33 Fe2 C27 120.4(4)
C31 Fe2 C27 124.5(6)
C24 Fe2 C26 67.7(4)
C30 Fe2 C26 125.9(6)
C25 Fe2 C26 41.4(4)
C28 Fe2 C26 67.4(4)
C29 Fe2 C26 162.0(6)
C32 Fe2 C26 120.9(5)
C33 Fe2 C26 155.7(5)
C31 Fe2 C26 107.0(5)
C27 Fe2 C26 40.6(4)
C49 Fe3 C52 119.4(6)
C49 Fe3 C50 40.1(5)
C52 Fe3 C50 152.5(7)
C49 Fe3 C48 40.6(5)
C52 Fe3 C48 110.7(5)
C50 Fe3 C48 66.7(5)
C49 Fe3 C53 109.7(5)
C52 Fe3 C53 41.5(3)
C50 Fe3 C53 118.4(5)
C48 Fe3 C53 132.2(6)
C49 Fe3 C55 166.8(7)
C52 Fe3 C55 68.1(4)
C50 Fe3 C55 128.5(6)
C48 Fe3 C55 150.2(7)
C53 Fe3 C55 67.9(4)
C49 Fe3 C47 65.9(6)
C52 Fe3 C47 129.2(7)
C50 Fe3 C47 66.4(6)
C48 Fe3 C47 37.0(5)
C53 Fe3 C47 167.5(7)
C55 Fe3 C47 119.2(6)
C49 Fe3 C54 128.7(6)
C52 Fe3 C54 67.7(4)
C50 Fe3 C54 108.7(5)
C48 Fe3 C54 167.9(7)
C53 Fe3 C54 38.8(4)
C55 Fe3 C54 41.4(4)
C47 Fe3 C54 153.1(7)
C49 Fe3 C56 153.0(7)
C52 Fe3 C56 40.5(4)
C50 Fe3 C56 165.7(7)
C48 Fe3 C56 119.8(6)
C53 Fe3 C56 68.0(4)
C55 Fe3 C56 39.6(3)
C47 Fe3 C56 110.3(5)
C54 Fe3 C56 67.4(4)
C49 Fe3 C51 67.4(6)
C52 Fe3 C51 165.6(7)
C50 Fe3 C51 40.7(5)
C48 Fe3 C51 65.2(6)
C53 Fe3 C51 151.5(6)
C55 Fe3 C51 108.0(5)
C47 Fe3 C51 39.3(5)
C54 Fe3 C51 119.3(6)
C56 Fe3 C51 127.9(6)
C74 Fe4 C71 61.6(7)
C74 Fe4 C77 168.3(9)
C71 Fe4 C77 120.6(6)
C74 Fe4 C72 62.1(6)
C71 Fe4 C72 40.8(5)
C77 Fe4 C72 111.2(5)
C74 Fe4 C78 132.5(9)
C71 Fe4 C78 153.7(7)
C77 Fe4 C78 40.5(4)
C72 Fe4 C78 119.7(7)
C74 Fe4 C73 38.3(6)
C71 Fe4 C73 68.4(6)
C77 Fe4 C73 130.3(8)
C72 Fe4 C73 40.5(5)
C78 Fe4 C73 108.4(6)
C74 Fe4 C75 122.3(7)
C71 Fe4 C75 126.7(7)
C77 Fe4 C75 66.7(4)
C72 Fe4 C75 165.6(8)
C78 Fe4 C75 68.8(4)
C73 Fe4 C75 151.8(7)
C74 Fe4 C76 153.4(9)
C71 Fe4 C76 108.9(5)
C77 Fe4 C76 38.2(4)
C72 Fe4 C76 128.8(7)
C78 Fe4 C76 67.5(4)
C73 Fe4 C76 166.1(8)
C75 Fe4 C76 40.8(4)
C74 Fe4 C79 113.8(6)
C71 Fe4 C79 164.1(8)
C77 Fe4 C79 67.3(4)
C72 Fe4 C79 153.2(8)
C78 Fe4 C79 41.0(4)
C73 Fe4 C79 118.5(5)
C75 Fe4 C79 40.7(4)
C76 Fe4 C79 67.9(4)
C74 Fe4 C70 38.5(7)
C71 Fe4 C70 37.9(6)
C77 Fe4 C70 150.3(10)
C72 Fe4 C70 66.7(7)
C78 Fe4 C70 167.4(10)
C73 Fe4 C70 68.8(7)
C75 Fe4 C70 107.5(6)
C76 Fe4 C70 118.1(8)
C79 Fe4 C70 128.5(8)
C11 O1 C23 123.5(8)
C34 O2 C46 122.3(7)
C69 O3 C57 113.2(8)
C92 O4 C80 110.2(8)
C5 C1 C2 109.7(9)
C5 C1 Fe1 70.0(6)
C2 C1 Fe1 69.5(5)
C5 C1 H1 125.1
C2 C1 H1 125.1
Fe1 C1 H1 127.0
C1 C2 C3 106.1(9)
C1 C2 Fe1 70.9(5)
C3 C2 Fe1 68.6(6)
C1 C2 H2 126.9
C3 C2 H2 126.9
Fe1 C2 H2 125.2
C4 C3 C2 106.6(10)
C4 C3 Fe1 70.6(7)
C2 C3 Fe1 69.3(5)
C4 C3 H3 126.7
C2 C3 H3 126.7
Fe1 C3 H3 125.0
C5 C4 C3 106.2(11)
C5 C4 Fe1 69.6(7)
C3 C4 Fe1 68.0(6)
C5 C4 H4 126.9
C3 C4 H4 126.9
Fe1 C4 H4 127.0
C1 C5 C4 111.3(11)
C1 C5 Fe1 71.2(6)
C4 C5 Fe1 71.2(6)
C1 C5 H5 124.4
C4 C5 H5 124.4
Fe1 C5 H5 124.8
C10 C6 C7 106.3(10)
C10 C6 Fe1 70.4(5)
C7 C6 Fe1 67.7(6)
C10 C6 H6 126.9
C7 C6 H6 126.9
Fe1 C6 H6 126.6
C8 C7 C6 107.9(12)
C8 C7 Fe1 71.2(8)
C6 C7 Fe1 70.3(6)
C8 C7 H7 126.1
C6 C7 H7 126.1
Fe1 C7 H7 124.1
C9 C8 C7 108.0(13)
C9 C8 Fe1 70.5(7)
C7 C8 Fe1 68.3(8)
C9 C8 H8 126.0
C7 C8 H8 126.0
Fe1 C8 H8 126.7
C8 C9 C10 110.2(11)
C8 C9 Fe1 70.5(7)
C10 C9 Fe1 70.2(5)
C8 C9 H9 124.9
C10 C9 H9 124.9
Fe1 C9 H9 126.0
C6 C10 C9 107.5(8)
C6 C10 C11 128.2(12)
C9 C10 C11 124.1(12)
C6 C10 Fe1 69.5(5)
C9 C10 Fe1 69.5(5)
C11 C10 Fe1 129.8(6)
O1 C11 C10 121.1(7)
O1 C11 C12 121.1(7)
C10 C11 C12 117.1(7)
O1 C11 H11 92.6
C10 C11 H11 92.6
C12 C11 H11 92.6
C13 C12 C17 120.2(7)
C13 C12 C11 123.0(7)
C17 C12 C11 116.8(7)
C12 C13 C14 121.6(7)
C12 C13 H13 119.2
C14 C13 H13 119.2
C15 C14 C13 118.6(8)
C15 C14 H14 120.7
C13 C14 H14 120.7
C16 C15 C14 120.2(8)
C16 C15 H15 119.9
C14 C15 H15 119.9
C15 C16 C17 121.4(8)
C15 C16 H16 119.3
C17 C16 H16 119.3
C16 C17 C12 117.8(7)
C16 C17 C18 124.4(7)
C12 C17 C18 117.7(6)
C23 C18 C19 117.6(8)
C23 C18 C17 118.7(7)
C19 C18 C17 123.7(7)
C18 C19 C20 120.6(9)
C18 C19 H19 119.7
C20 C19 H19 119.7
C21 C20 C19 120.4(9)
C21 C20 H20 119.8
C19 C20 H20 119.8
C20 C21 C22 120.0(9)
C20 C21 H21 120.0
C22 C21 H21 120.0
C21 C22 C23 118.2(10)
C21 C22 H22 120.9
C23 C22 H22 120.9
C18 C23 O1 120.7(8)
C18 C23 C22 123.2(8)
O1 C23 C22 116.0(8)
C28 C24 C25 110.5(10)
C28 C24 Fe2 71.4(5)
C25 C24 Fe2 71.0(6)
C28 C24 H24 124.7
C25 C24 H24 124.7
Fe2 C24 H24 124.4
C24 C25 C26 106.1(11)
C24 C25 Fe2 68.7(5)
C26 C25 Fe2 70.5(7)
C24 C25 H25 127.0
C26 C25 H25 127.0
Fe2 C25 H25 125.4
C27 C26 C25 106.3(11)
C27 C26 Fe2 69.6(6)
C25 C26 Fe2 68.2(6)
C27 C26 H26 126.8
C25 C26 H26 126.8
Fe2 C26 H26 127.0
C28 C27 C26 108.2(10)
C28 C27 Fe2 69.4(6)
C26 C27 Fe2 69.8(6)
C28 C27 H27 125.9
C26 C27 H27 125.9
Fe2 C27 H27 126.5
C24 C28 C27 108.8(9)
C24 C28 Fe2 68.9(5)
C27 C28 Fe2 71.4(6)
C24 C28 H28 125.6
C27 C28 H28 125.6
Fe2 C28 H28 125.7
C30 C29 C33 107.4(10)
C30 C29 Fe2 69.2(6)
C33 C29 Fe2 69.7(5)
C30 C29 H29 126.3
C33 C29 H29 126.3
Fe2 C29 H29 126.3
C29 C30 C31 111.9(13)
C29 C30 Fe2 71.0(6)
C31 C30 Fe2 71.3(8)
C29 C30 H30 124.0
C31 C30 H30 124.0
Fe2 C30 H30 125.3
C30 C31 C32 104.7(11)
C30 C31 Fe2 68.5(7)
C32 C31 Fe2 68.6(6)
C30 C31 H31 127.7
C32 C31 H31 127.7
Fe2 C31 H31 126.7
C33 C32 C31 108.3(10)
C33 C32 Fe2 69.8(5)
C31 C32 Fe2 69.5(6)
C33 C32 H32 125.8
C31 C32 H32 125.8
Fe2 C32 H32 126.4
C32 C33 C29 107.7(8)
C32 C33 C34 127.5(11)
C29 C33 C34 124.6(11)
C32 C33 Fe2 69.7(5)
C29 C33 Fe2 69.5(5)
C34 C33 Fe2 130.4(5)
O2 C34 C33 120.0(7)
O2 C34 C35 119.2(7)
C33 C34 C35 116.7(7)
O2 C34 H34 96.8
C33 C34 H34 96.8
C35 C34 H34 96.8
C36 C35 C40 120.6(7)
C36 C35 C34 122.9(7)
C40 C35 C34 116.3(6)
C35 C36 C37 120.2(7)
C35 C36 H36 119.9
C37 C36 H36 119.9
C38 C37 C36 119.0(8)
C38 C37 H37 120.5
C36 C37 H37 120.5
C37 C38 C39 121.0(8)
C37 C38 H38 119.5
C39 C38 H38 119.5
C38 C39 C40 121.3(9)
C38 C39 H39 119.4
C40 C39 H39 119.4
C39 C40 C35 117.7(8)
C39 C40 C41 124.2(8)
C35 C40 C41 118.0(6)
C46 C41 C42 116.2(8)
C46 C41 C40 118.9(7)
C42 C41 C40 124.8(7)
C41 C42 C43 121.2(8)
C41 C42 H42 119.4
C43 C42 H42 119.4
C44 C43 C42 120.9(8)
C44 C43 H43 119.6
C42 C43 H43 119.6
C43 C44 C45 119.4(9)
C43 C44 H44 120.3
C45 C44 H44 120.3
C46 C45 C44 119.3(9)
C46 C45 H45 120.3
C44 C45 H45 120.3
O2 C46 C45 117.5(8)
O2 C46 C41 119.5(7)
C45 C46 C41 122.9(8)
C48 C47 C51 110.9(18)
C48 C47 Fe3 70.5(8)
C51 C47 Fe3 71.0(9)
C48 C47 H47 124.6
C51 C47 H47 124.6
Fe3 C47 H47 125.5
C47 C48 C49 109.9(16)
C47 C48 Fe3 72.4(8)
C49 C48 Fe3 69.1(7)
C47 C48 H48 125.1
C49 C48 H48 125.1
Fe3 C48 H48 124.9
C50 C49 C48 106.2(14)
C50 C49 Fe3 70.5(8)
C48 C49 Fe3 70.2(7)
C50 C49 H49 126.9
C48 C49 H49 126.9
Fe3 C49 H49 124.1
C49 C50 C51 107.7(13)
C49 C50 Fe3 69.5(6)
C51 C50 Fe3 71.2(8)
C49 C50 H50 126.2
C51 C50 H50 126.2
Fe3 C50 H50 124.8
C47 C51 C50 105.3(15)
C47 C51 Fe3 69.7(8)
C50 C51 Fe3 68.1(8)
C47 C51 H51 127.3
C50 C51 H51 127.3
Fe3 C51 H51 126.4
C56 C52 C53 106.9(10)
C56 C52 Fe3 71.2(6)
C53 C52 Fe3 69.6(6)
C56 C52 H52 126.6
C53 C52 H52 126.6
Fe3 C52 H52 124.3
C54 C53 C52 108.8(10)
C54 C53 Fe3 71.6(6)
C52 C53 Fe3 69.0(5)
C54 C53 H53 125.6
C52 C53 H53 125.6
Fe3 C53 H53 125.4
C53 C54 C55 108.2(8)
C53 C54 Fe3 69.5(5)
C55 C54 Fe3 68.8(5)
C53 C54 H54 125.9
C55 C54 H54 125.9
Fe3 C54 H54 127.3
C56 C55 C54 107.2(9)
C56 C55 Fe3 70.8(6)
C54 C55 Fe3 69.8(6)
C56 C55 H55 126.4
C54 C55 H55 126.4
Fe3 C55 H55 124.6
C55 C56 C52 108.7(10)
C55 C56 C57 129.4(12)
C52 C56 C57 121.8(11)
C55 C56 Fe3 69.6(6)
C52 C56 Fe3 68.4(6)
C57 C56 Fe3 130.0(7)
C56 C57 O3 106.9(8)
C56 C57 C58 118.2(9)
O3 C57 C58 106.0(8)
C56 C57 H57 108.4
O3 C57 H57 108.4
C58 C57 H57 108.4
C63 C58 C59 122.1(11)
C63 C58 C57 119.9(9)
C59 C58 C57 118.0(12)
C60 C59 C58 122.5(15)
C60 C59 H59 118.7
C58 C59 H59 118.7
C59 C60 C61 116.0(15)
C59 C60 H60 122.0
C61 C60 H60 122.0
C60 C61 C62 124.5(16)
C60 C61 H61 117.7
C62 C61 H61 117.7
C61 C62 C63 115.4(14)
C61 C62 H62 122.3
C63 C62 H62 122.3
C58 C63 C62 118.8(11)
C58 C63 C64 117.2(10)
C62 C63 C64 124.0(12)
C69 C64 C65 119.6(11)
C69 C64 C63 121.1(11)
C65 C64 C63 119.0(11)
C64 C65 C66 117.1(12)
C64 C65 H65 121.4
C66 C65 H65 121.4
C67 C66 C65 116.5(13)
C67 C66 H66A 108.2
C65 C66 H66A 108.2
C67 C66 H66B 108.2
C65 C66 H66B 108.2
H66A C66 H66B 107.3
C68 C67 C66 124.9(14)
C68 C67 H67 117.6
C66 C67 H67 117.6
C67 C68 C69 116.7(13)
C67 C68 H68 121.6
C69 C68 H68 121.6
C64 C69 O3 119.8(10)
C64 C69 C68 125.2(11)
O3 C69 C68 115.0(10)
C71 C70 C74 98.8(17)
C71 C70 Fe4 67.2(9)
C74 C70 Fe4 65.8(9)
C71 C70 H70 130.6
C74 C70 H70 130.6
Fe4 C70 H70 127.8
C70 C71 C72 111.8(16)
C70 C71 Fe4 74.9(9)
C72 C71 Fe4 70.3(7)
C70 C71 C74 40.9(9)
C72 C71 C74 70.9(11)
Fe4 C71 C74 58.5(5)
C70 C71 H71 124.1
C72 C71 H71 124.1
Fe4 C71 H71 122.2
C74 C71 H71 164.9
C71 C72 C73 108.2(15)
C71 C72 Fe4 68.9(7)
C73 C72 Fe4 70.5(7)
C71 C72 H72 125.9
C73 C72 H72 125.9
Fe4 C72 H72 126.2
C74 C73 C72 98.5(16)
C74 C73 Fe4 68.3(9)
C72 C73 Fe4 69.1(7)
C74 C73 H73 130.7
C72 C73 H73 130.7
Fe4 C73 H73 123.8
C73 C74 C70 123(2)
C73 C74 Fe4 73.4(9)
C70 C74 Fe4 75.6(13)
C73 C74 C71 82.2(12)
C70 C74 C71 40.3(12)
Fe4 C74 C71 59.8(6)
C73 C74 H74 118.7
C70 C74 H74 118.7
Fe4 C74 H74 123.7
C71 C74 H74 159.0
C79 C75 C76 107.1(9)
C79 C75 Fe4 70.2(6)
C76 C75 Fe4 70.1(6)
C79 C75 H75 126.5
C76 C75 H75 126.5
Fe4 C75 H75 124.9
C77 C76 C75 107.9(9)
C77 C76 Fe4 69.4(6)
C75 C76 Fe4 69.1(5)
C77 C76 H76 126.1
C75 C76 H76 126.1
Fe4 C76 H76 127.0
C76 C77 C78 112.1(11)
C76 C77 Fe4 72.4(7)
C78 C77 Fe4 70.2(6)
C76 C77 H77 123.9
C78 C77 H77 123.9
Fe4 C77 H77 125.1
C77 C78 C79 105.6(10)
C77 C78 Fe4 69.3(6)
C79 C78 Fe4 70.4(6)
C77 C78 H78 127.2
C79 C78 H78 127.2
Fe4 C78 H78 124.7
C75 C79 C78 107.2(10)
C75 C79 C80 131.6(12)
C78 C79 C80 121.0(11)
C75 C79 Fe4 69.1(6)
C78 C79 Fe4 68.5(6)
C80 C79 Fe4 131.0(7)
C79 C80 O4 107.8(8)
C79 C80 C81 118.1(9)
O4 C80 C81 106.9(8)
C79 C80 H80 107.9
O4 C80 H80 107.9
C81 C80 H80 107.9
C86 C81 C82 126.3(12)
C86 C81 C80 119.0(9)
C82 C81 C80 114.5(12)
C83 C82 C81 117.9(14)
C83 C82 H82 121.0
C81 C82 H82 121.0
C82 C83 C84 119.1(14)
C82 C83 H83 120.4
C84 C83 H83 120.4
C83 C84 C85 122.5(14)
C83 C84 H84 118.7
C85 C84 H84 118.7
C86 C85 C84 115.1(13)
C86 C85 H85 122.5
C84 C85 H85 122.5
C81 C86 C85 118.6(11)
C81 C86 C87 119.1(10)
C85 C86 C87 122.3(12)
C92 C87 C88 117.6(12)
C92 C87 C86 121.1(11)
C88 C87 C86 120.9(12)
C87 C88 C89 120.0(13)
C87 C88 H88 120.0
C89 C88 H88 120.0
C90 C89 C88 117.8(13)
C90 C89 H89 121.1
C88 C89 H89 121.1
C91 C90 C89 123.0(13)
C91 C90 H90 118.5
C89 C90 H90 118.5
C90 C91 C92 113.1(13)
C90 C91 H91 123.5
C92 C91 H91 123.5
C87 C92 C91 128.3(12)
C87 C92 O4 121.2(10)
C91 C92 O4 110.4(11)

loop_
_geom_bond_atom_site_label_1
_geom_bond_atom_site_label_2
_geom_bond_distance
Fe1 C7 1.993(11)
Fe1 C3 2.004(9)
Fe1 C2 2.015(9)
Fe1 C5 2.017(11)
Fe1 C6 2.028(9)
Fe1 C8 2.030(12)
Fe1 C9 2.030(10)
Fe1 C1 2.033(8)
Fe1 C4 2.038(10)
Fe1 C10 2.039(7)
Fe2 C24 1.989(8)
Fe2 C30 2.003(11)
Fe2 C25 2.018(10)
Fe2 C28 2.020(8)
Fe2 C29 2.025(9)
Fe2 C32 2.025(9)
Fe2 C33 2.027(7)
Fe2 C31 2.038(11)
Fe2 C27 2.046(10)
Fe2 C26 2.049(9)
Fe3 C49 2.000(11)
Fe3 C52 2.011(9)
Fe3 C50 2.014(11)
Fe3 C48 2.014(11)
Fe3 C53 2.018(9)
Fe3 C55 2.032(10)
Fe3 C47 2.037(12)
Fe3 C54 2.045(8)
Fe3 C56 2.047(9)
Fe3 C51 2.054(14)
Fe4 C74 1.966(14)
Fe4 C71 1.993(12)
Fe4 C77 2.005(10)
Fe4 C72 2.010(10)
Fe4 C78 2.018(9)
Fe4 C73 2.028(12)
Fe4 C75 2.029(9)
Fe4 C76 2.041(9)
Fe4 C79 2.043(10)
Fe4 C70 2.087(14)
O1 C11 1.225(10)
O1 C23 1.368(9)
O2 C34 1.251(9)
O2 C46 1.366(9)
O3 C69 1.395(11)
O3 C57 1.502(10)
O4 C92 1.462(12)
O4 C80 1.502(11)
C1 C5 1.345(14)
C1 C2 1.372(12)
C1 H1 0.9300
C2 C3 1.444(13)
C2 H2 0.9300
C3 C4 1.429(14)
C3 H3 0.9300
C4 C5 1.360(14)
C4 H4 0.9300
C5 H5 0.9300
C6 C10 1.395(12)
C6 C7 1.441(14)
C6 H6 0.9300
C7 C8 1.392(16)
C7 H7 0.9300
C8 C9 1.354(14)
C8 H8 0.9300
C9 C10 1.400(13)
C9 H9 0.9300
C10 C11 1.463(11)
C11 C12 1.491(10)
C11 H11 0.9800
C12 C13 1.363(10)
C12 C17 1.387(10)
C13 C14 1.372(10)
C13 H13 0.9300
C14 C15 1.372(12)
C14 H14 0.9300
C15 C16 1.368(12)
C15 H15 0.9300
C16 C17 1.382(10)
C16 H16 0.9300
C17 C18 1.480(11)
C18 C23 1.346(10)
C18 C19 1.365(11)
C19 C20 1.406(13)
C19 H19 0.9300
C20 C21 1.346(12)
C20 H20 0.9300
C21 C22 1.371(13)
C21 H21 0.9300
C22 C23 1.396(11)
C22 H22 0.9300
C24 C28 1.361(13)
C24 C25 1.380(13)
C24 H24 0.9300
C25 C26 1.437(14)
C25 H25 0.9300
C26 C27 1.420(13)
C26 H26 0.9300
C27 C28 1.366(13)
C27 H27 0.9300
C28 H28 0.9300
C29 C30 1.371(13)
C29 C33 1.413(12)
C29 H29 0.9300
C30 C31 1.389(16)
C30 H30 0.9300
C31 C32 1.451(14)
C31 H31 0.9300
C32 C33 1.402(12)
C32 H32 0.9300
C33 C34 1.449(10)
C34 C35 1.508(10)
C34 H34 0.9800
C35 C36 1.374(10)
C35 C40 1.386(10)
C36 C37 1.401(10)
C36 H36 0.9300
C37 C38 1.342(12)
C37 H37 0.9300
C38 C39 1.377(12)
C38 H38 0.9300
C39 C40 1.383(10)
C39 H39 0.9300
C40 C41 1.466(11)
C41 C46 1.375(10)
C41 C42 1.380(11)
C42 C43 1.391(12)
C42 H42 0.9300
C43 C44 1.342(12)
C43 H43 0.9300
C44 C45 1.377(12)
C44 H44 0.9300
C45 C46 1.372(11)
C45 H45 0.9300
C47 C48 1.286(18)
C47 C51 1.377(18)
C47 H47 0.9300
C48 C49 1.394(16)
C48 H48 0.9300
C49 C50 1.375(17)
C49 H49 0.9300
C50 C51 1.413(18)
C50 H50 0.9300
C51 H51 0.9300
C52 C56 1.403(13)
C52 C53 1.426(12)
C52 H52 0.9300
C53 C54 1.351(12)
C53 H53 0.9300
C54 C55 1.442(13)
C54 H54 0.9300
C55 C56 1.380(12)
C55 H55 0.9300
C56 C57 1.486(12)
C57 C58 1.537(13)
C57 H57 0.9800
C58 C63 1.309(13)
C58 C59 1.412(14)
C59 C60 1.316(19)
C59 H59 0.9300
C60 C61 1.38(2)
C60 H60 0.9300
C61 C62 1.401(17)
C61 H61 0.9300
C62 C63 1.452(14)
C62 H62 0.9300
C63 C64 1.469(13)
C64 C69 1.291(13)
C64 C65 1.396(15)
C65 C66 1.461(15)
C65 H65 0.9300
C66 C67 1.413(16)
C66 H66A 0.9700
C66 H66B 0.9700
C67 C68 1.259(15)
C67 H67 0.9300
C68 C69 1.417(13)
C68 H68 0.9300
C70 C71 1.33(2)
C70 C74 1.34(2)
C70 H70 0.9300
C71 C72 1.395(18)
C71 C74 2.03(3)
C71 H71 0.9300
C72 C73 1.396(17)
C72 H72 0.9300
C73 C74 1.31(2)
C73 H73 0.9300
C74 H74 0.9300
C75 C79 1.416(12)
C75 C76 1.418(13)
C75 H75 0.9300
C76 C77 1.325(13)
C76 H76 0.9300
C77 C78 1.392(12)
C77 H77 0.9300
C78 C79 1.424(13)
C78 H78 0.9300
C79 C80 1.468(13)
C80 C81 1.572(14)
C80 H80 0.9800
C81 C86 1.267(14)
C81 C82 1.420(14)
C82 C83 1.322(15)
C82 H82 0.9300
C83 C84 1.372(17)
C83 H83 0.9300
C84 C85 1.447(15)
C84 H84 0.9300
C85 C86 1.428(14)
C85 H85 0.9300
C86 C87 1.466(13)
C87 C92 1.232(13)
C87 C88 1.362(14)
C88 C89 1.408(15)
C88 H88 0.9300
C89 C90 1.396(15)
C89 H89 0.9300
C90 C91 1.303(16)
C90 H90 0.9300
C91 C92 1.455(13)
C91 H91 0.9300

loop_
_geom_torsion_atom_site_label_1
_geom_torsion_atom_site_label_2
_geom_torsion_atom_site_label_3
_geom_torsion_atom_site_label_4
_geom_torsion
C7 Fe1 C1 C5 162.7(12)
C3 Fe1 C1 C5 81.1(7)
C2 Fe1 C1 C5 121.4(8)
C6 Fe1 C1 C5 -161.4(7)
C8 Fe1 C1 C5 -44.0(15)
C9 Fe1 C1 C5 -77.7(8)
C4 Fe1 C1 C5 36.0(6)
C10 Fe1 C1 C5 -119.4(8)
C7 Fe1 C1 C2 41.3(14)
C3 Fe1 C1 C2 -40.3(6)
C5 Fe1 C1 C2 -121.4(8)
C6 Fe1 C1 C2 77.3(7)
C8 Fe1 C1 C2 -165.3(11)
C9 Fe1 C1 C2 161.0(7)
C4 Fe1 C1 C2 -85.3(6)
C10 Fe1 C1 C2 119.3(7)
C5 C1 C2 C3 1.3(10)
Fe1 C1 C2 C3 59.8(6)
C5 C1 C2 Fe1 -58.5(7)
C7 Fe1 C2 C1 -164.1(7)
C3 Fe1 C2 C1 116.9(8)
C5 Fe1 C2 C1 35.6(5)
C6 Fe1 C2 C1 -120.8(7)
C8 Fe1 C2 C1 164.0(14)
C9 Fe1 C2 C1 -48.4(14)
C4 Fe1 C2 C1 77.9(6)
C10 Fe1 C2 C1 -79.5(7)
C7 Fe1 C2 C3 79.1(8)
C5 Fe1 C2 C3 -81.3(7)
C6 Fe1 C2 C3 122.4(8)
C8 Fe1 C2 C3 47.1(17)
C9 Fe1 C2 C3 -165.2(11)
C1 Fe1 C2 C3 -116.9(9)
C4 Fe1 C2 C3 -39.0(7)
C10 Fe1 C2 C3 163.7(7)
C1 C2 C3 C4 -0.2(11)
Fe1 C2 C3 C4 61.1(8)
C1 C2 C3 Fe1 -61.3(6)
C7 Fe1 C3 C4 121.8(10)
C2 Fe1 C3 C4 -117.2(10)
C5 Fe1 C3 C4 -37.1(7)
C6 Fe1 C3 C4 165.3(8)
C8 Fe1 C3 C4 79.9(10)
C9 Fe1 C3 C4 48.9(15)
C1 Fe1 C3 C4 -79.2(8)
C10 Fe1 C3 C4 -162.2(11)
C7 Fe1 C3 C2 -121.0(8)
C5 Fe1 C3 C2 80.0(6)
C6 Fe1 C3 C2 -77.5(8)
C8 Fe1 C3 C2 -163.0(8)
C9 Fe1 C3 C2 166.0(11)
C1 Fe1 C3 C2 37.9(6)
C4 Fe1 C3 C2 117.2(10)
C10 Fe1 C3 C2 -45.0(14)
C2 C3 C4 C5 -0.9(13)
Fe1 C3 C4 C5 59.4(8)
C2 C3 C4 Fe1 -60.3(7)
C7 Fe1 C4 C5 163.9(9)
C3 Fe1 C4 C5 -118.2(11)
C2 Fe1 C4 C5 -78.5(8)
C6 Fe1 C4 C5 -160.9(14)
C8 Fe1 C4 C5 122.1(10)
C9 Fe1 C4 C5 81.5(9)
C1 Fe1 C4 C5 -35.7(7)
C10 Fe1 C4 C5 46.9(14)
C7 Fe1 C4 C3 -77.9(10)
C2 Fe1 C4 C3 39.6(7)
C5 Fe1 C4 C3 118.2(11)
C6 Fe1 C4 C3 -42.8(19)
C8 Fe1 C4 C3 -119.8(9)
C9 Fe1 C4 C3 -160.3(8)
C1 Fe1 C4 C3 82.5(8)
C10 Fe1 C4 C3 165.1(8)
C2 C1 C5 C4 -2.0(12)
Fe1 C1 C5 C4 -60.2(8)
C2 C1 C5 Fe1 58.2(6)
C3 C4 C5 C1 1.8(14)
Fe1 C4 C5 C1 60.2(8)
C3 C4 C5 Fe1 -58.4(8)
C7 Fe1 C5 C1 -162.7(14)
C3 Fe1 C5 C1 -82.2(7)
C2 Fe1 C5 C1 -36.3(6)
C6 Fe1 C5 C1 43.7(15)
C8 Fe1 C5 C1 162.2(7)
C9 Fe1 C5 C1 121.4(8)
C4 Fe1 C5 C1 -121.4(11)
C10 Fe1 C5 C1 78.8(8)
C7 Fe1 C5 C4 -41.3(19)
C3 Fe1 C5 C4 39.2(7)
C2 Fe1 C5 C4 85.0(8)
C6 Fe1 C5 C4 165.0(10)
C8 Fe1 C5 C4 -76.5(10)
C9 Fe1 C5 C4 -117.2(9)
C1 Fe1 C5 C4 121.4(11)
C10 Fe1 C5 C4 -159.8(7)
C7 Fe1 C6 C10 -117.9(10)
C3 Fe1 C6 C10 163.8(6)
C2 Fe1 C6 C10 120.5(7)
C5 Fe1 C6 C10 48.8(14)
C8 Fe1 C6 C10 -79.8(7)
C9 Fe1 C6 C10 -37.8(5)
C1 Fe1 C6 C10 79.8(8)
C4 Fe1 C6 C10 -163.2(13)
C3 Fe1 C6 C7 -78.3(9)
C2 Fe1 C6 C7 -121.6(9)
C5 Fe1 C6 C7 166.7(12)
C8 Fe1 C6 C7 38.0(7)
C9 Fe1 C6 C7 80.1(8)
C1 Fe1 C6 C7 -162.3(9)
C4 Fe1 C6 C7 -45.3(18)
C10 Fe1 C6 C7 117.9(10)
C10 C6 C7 C8 -1.5(13)
Fe1 C6 C7 C8 -61.6(10)
C10 C6 C7 Fe1 60.2(6)
C3 Fe1 C7 C8 -120.4(9)
C2 Fe1 C7 C8 -164.2(8)
C5 Fe1 C7 C8 -47.2(18)
C6 Fe1 C7 C8 117.8(12)
C9 Fe1 C7 C8 36.4(8)
C1 Fe1 C7 C8 165.4(10)
C4 Fe1 C7 C8 -77.6(10)
C10 Fe1 C7 C8 80.0(8)
C3 Fe1 C7 C6 121.8(8)
C2 Fe1 C7 C6 78.0(8)
C5 Fe1 C7 C6 -165.0(12)
C8 Fe1 C7 C6 -117.8(12)
C9 Fe1 C7 C6 -81.4(7)
C1 Fe1 C7 C6 47.6(16)
C4 Fe1 C7 C6 164.6(7)
C10 Fe1 C7 C6 -37.8(6)
C6 C7 C8 C9 1.4(16)
Fe1 C7 C8 C9 -59.6(9)
C6 C7 C8 Fe1 61.0(8)
C7 Fe1 C8 C9 119.6(12)
C3 Fe1 C8 C9 -161.9(8)
C2 Fe1 C8 C9 162.2(11)
C5 Fe1 C8 C9 -78.3(10)
C6 Fe1 C8 C9 80.2(8)
C1 Fe1 C8 C9 -46.6(17)
C4 Fe1 C8 C9 -118.6(9)
C10 Fe1 C8 C9 36.8(7)
C3 Fe1 C8 C7 78.5(10)
C2 Fe1 C8 C7 42.6(19)
C5 Fe1 C8 C7 162.1(8)
C6 Fe1 C8 C7 -39.4(8)
C9 Fe1 C8 C7 -119.6(12)
C1 Fe1 C8 C7 -166.2(10)
C4 Fe1 C8 C7 121.8(10)
C10 Fe1 C8 C7 -82.8(8)
C7 C8 C9 C10 -0.9(15)
Fe1 C8 C9 C10 -59.1(7)
C7 C8 C9 Fe1 58.2(10)
C7 Fe1 C9 C8 -37.8(8)
C3 Fe1 C9 C8 43.3(16)
C2 Fe1 C9 C8 -163.4(12)
C5 Fe1 C9 C8 120.8(10)
C6 Fe1 C9 C8 -83.5(9)
C1 Fe1 C9 C8 161.2(9)
C4 Fe1 C9 C8 79.3(11)
C10 Fe1 C9 C8 -121.2(11)
C7 Fe1 C9 C10 83.3(7)
C3 Fe1 C9 C10 164.5(11)
C2 Fe1 C9 C10 -42.3(15)
C5 Fe1 C9 C10 -118.1(8)
C6 Fe1 C9 C10 37.6(5)
C8 Fe1 C9 C10 121.2(11)
C1 Fe1 C9 C10 -77.6(8)
C4 Fe1 C9 C10 -159.5(7)
C7 C6 C10 C9 0.9(10)
Fe1 C6 C10 C9 59.4(6)
C7 C6 C10 C11 176.4(8)
Fe1 C6 C10 C11 -125.2(8)
C7 C6 C10 Fe1 -58.5(7)
C8 C9 C10 C6 0.0(11)
Fe1 C9 C10 C6 -59.3(6)
C8 C9 C10 C11 -175.7(9)
Fe1 C9 C10 C11 125.0(8)
C8 C9 C10 Fe1 59.3(8)
C7 Fe1 C10 C6 39.5(7)
C3 Fe1 C10 C6 -43.5(14)
C2 Fe1 C10 C6 -77.8(8)
C5 Fe1 C10 C6 -159.7(8)
C8 Fe1 C10 C6 83.3(7)
C9 Fe1 C10 C6 118.9(8)
C1 Fe1 C10 C6 -119.2(8)
C4 Fe1 C10 C6 167.1(11)
C7 Fe1 C10 C9 -79.4(7)
C3 Fe1 C10 C9 -162.4(12)
C2 Fe1 C10 C9 163.3(7)
C5 Fe1 C10 C9 81.5(8)
C6 Fe1 C10 C9 -118.9(8)
C8 Fe1 C10 C9 -35.6(7)
C1 Fe1 C10 C9 121.9(8)
C4 Fe1 C10 C9 48.2(13)
C7 Fe1 C10 C11 162.6(16)
C3 Fe1 C10 C11 79.7(18)
C2 Fe1 C10 C11 45.3(14)
C5 Fe1 C10 C11 -36.5(15)
C6 Fe1 C10 C11 123.2(16)
C8 Fe1 C10 C11 -153.6(16)
C9 Fe1 C10 C11 -118.0(16)
C1 Fe1 C10 C11 3.9(14)
C4 Fe1 C10 C11 -69.8(18)
C23 O1 C11 C10 -174.6(12)
C23 O1 C11 C12 15(2)
C6 C10 C11 O1 99.6(17)
C9 C10 C11 O1 -85.6(17)
Fe1 C10 C11 O1 5(2)
C6 C10 C11 C12 -89.3(14)
C9 C10 C11 C12 85.5(14)
Fe1 C10 C11 C12 176.4(9)
O1 C11 C12 C13 169.0(13)
C10 C11 C12 C13 -2.0(18)
O1 C11 C12 C17 -8(2)
C10 C11 C12 C17 -178.8(11)
C17 C12 C13 C14 -0.8(15)
C11 C12 C13 C14 -177.4(10)
C12 C13 C14 C15 0.9(16)
C13 C14 C15 C16 1.5(18)
C14 C15 C16 C17 -4(2)
C15 C16 C17 C12 4.2(17)
C15 C16 C17 C18 180.0(11)
C13 C12 C17 C16 -1.7(15)
C11 C12 C17 C16 175.1(11)
C13 C12 C17 C18 -177.8(9)
C11 C12 C17 C18 -1.0(15)
C16 C17 C18 C23 -172.9(11)
C12 C17 C18 C23 2.9(15)
C16 C17 C18 C19 8.8(18)
C12 C17 C18 C19 -175.4(10)
C23 C18 C19 C20 1.3(17)
C17 C18 C19 C20 179.6(10)
C18 C19 C20 C21 -1.2(19)
C19 C20 C21 C22 1(2)
C20 C21 C22 C23 -1(2)
C19 C18 C23 O1 -178.6(11)
C17 C18 C23 O1 3.0(17)
C19 C18 C23 C22 -1.0(18)
C17 C18 C23 C22 -179.4(11)
C11 O1 C23 C18 -12(2)
C11 O1 C23 C22 169.8(14)
C21 C22 C23 C18 1(2)
C21 C22 C23 O1 178.4(12)
C30 Fe2 C24 C28 159.8(7)
C25 Fe2 C24 C28 -120.5(10)
C29 Fe2 C24 C28 118.0(8)
C32 Fe2 C24 C28 38.6(16)
C33 Fe2 C24 C28 75.1(8)
C31 Fe2 C24 C28 -161.6(13)
C27 Fe2 C24 C28 -36.8(6)
C26 Fe2 C24 C28 -80.9(7)
C30 Fe2 C24 C25 -79.7(9)
C28 Fe2 C24 C25 120.5(10)
C29 Fe2 C24 C25 -121.5(8)
C32 Fe2 C24 C25 159.1(12)
C33 Fe2 C24 C25 -164.4(7)
C31 Fe2 C24 C25 -41.1(16)
C27 Fe2 C24 C25 83.7(7)
C26 Fe2 C24 C25 39.5(7)
C28 C24 C25 C26 -0.2(12)
Fe2 C24 C25 C26 -61.0(8)
C28 C24 C25 Fe2 60.7(6)
C30 Fe2 C25 C24 120.2(9)
C28 Fe2 C25 C24 -36.5(7)
C29 Fe2 C25 C24 78.6(9)
C32 Fe2 C25 C24 -161.3(11)
C33 Fe2 C25 C24 43.0(16)
C31 Fe2 C25 C24 162.9(8)
C27 Fe2 C25 C24 -78.9(7)
C26 Fe2 C25 C24 -117.0(11)
C24 Fe2 C25 C26 117.0(11)
C30 Fe2 C25 C26 -122.9(9)
C28 Fe2 C25 C26 80.5(8)
C29 Fe2 C25 C26 -164.4(8)
C32 Fe2 C25 C26 -44.4(16)
C33 Fe2 C25 C26 159.9(10)
C31 Fe2 C25 C26 -80.1(10)
C27 Fe2 C25 C26 38.1(7)
C24 C25 C26 C27 0.4(12)
Fe2 C25 C26 C27 -59.4(7)
C24 C25 C26 Fe2 59.8(7)
C24 Fe2 C26 C27 79.7(7)
C30 Fe2 C26 C27 -163.7(8)
C25 Fe2 C26 C27 118.2(11)
C28 Fe2 C26 C27 36.6(6)
C29 Fe2 C26 C27 163.7(13)
C32 Fe2 C26 C27 -80.0(8)
C33 Fe2 C26 C27 -46.1(12)
C31 Fe2 C26 C27 -123.5(8)
C24 Fe2 C26 C25 -38.5(7)
C30 Fe2 C26 C25 78.1(10)
C28 Fe2 C26 C25 -81.6(8)
C29 Fe2 C26 C25 45.5(18)
C32 Fe2 C26 C25 161.9(8)
C33 Fe2 C26 C25 -164.3(8)
C31 Fe2 C26 C25 118.3(9)
C27 Fe2 C26 C25 -118.2(11)
C25 C26 C27 C28 -0.4(12)
Fe2 C26 C27 C28 -58.9(7)
C25 C26 C27 Fe2 58.5(8)
C24 Fe2 C27 C28 37.2(5)
C30 Fe2 C27 C28 167.0(14)
C25 Fe2 C27 C28 80.9(7)
C29 Fe2 C27 C28 -47.9(13)
C32 Fe2 C27 C28 -122.5(7)
C33 Fe2 C27 C28 -80.5(7)
C31 Fe2 C27 C28 -165.2(7)
C26 Fe2 C27 C28 119.6(9)
C24 Fe2 C27 C26 -82.5(7)
C30 Fe2 C27 C26 47.4(18)
C25 Fe2 C27 C26 -38.8(7)
C28 Fe2 C27 C26 -119.6(9)
C29 Fe2 C27 C26 -167.6(10)
C32 Fe2 C27 C26 117.9(7)
C33 Fe2 C27 C26 159.9(6)
C31 Fe2 C27 C26 75.2(9)
C25 C24 C28 C27 0.0(11)
Fe2 C24 C28 C27 60.5(6)
C25 C24 C28 Fe2 -60.5(7)
C26 C27 C28 C24 0.3(10)
Fe2 C27 C28 C24 -58.9(6)
C26 C27 C28 Fe2 59.2(7)
C30 Fe2 C28 C24 -49.7(13)
C25 Fe2 C28 C24 37.0(6)
C29 Fe2 C28 C24 -81.1(8)
C32 Fe2 C28 C24 -165.1(7)
C33 Fe2 C28 C24 -123.4(7)
C31 Fe2 C28 C24 158.8(12)
C27 Fe2 C28 C24 119.7(8)
C26 Fe2 C28 C24 81.9(7)
C24 Fe2 C28 C27 -119.7(8)
C30 Fe2 C28 C27 -169.4(10)
C25 Fe2 C28 C27 -82.7(7)
C29 Fe2 C28 C27 159.2(7)
C32 Fe2 C28 C27 75.2(8)
C33 Fe2 C28 C27 116.9(7)
C31 Fe2 C28 C27 39.2(15)
C26 Fe2 C28 C27 -37.8(6)
C24 Fe2 C29 C30 120.3(9)
C25 Fe2 C29 C30 78.1(10)
C28 Fe2 C29 C30 162.2(8)
C32 Fe2 C29 C30 -81.1(8)
C33 Fe2 C29 C30 -118.8(10)
C31 Fe2 C29 C30 -35.9(8)
C27 Fe2 C29 C30 -163.9(11)
C26 Fe2 C29 C30 43.1(17)
C24 Fe2 C29 C33 -121.0(7)
C30 Fe2 C29 C33 118.8(10)
C25 Fe2 C29 C33 -163.2(7)
C28 Fe2 C29 C33 -79.0(7)
C32 Fe2 C29 C33 37.7(5)
C31 Fe2 C29 C33 82.9(6)
C27 Fe2 C29 C33 -45.2(13)
C26 Fe2 C29 C33 161.8(13)
C33 C29 C30 C31 0.2(13)
Fe2 C29 C30 C31 59.6(9)
C33 C29 C30 Fe2 -59.5(6)
C24 Fe2 C30 C29 -79.3(9)
C25 Fe2 C30 C29 -121.7(8)
C28 Fe2 C30 C29 -43.4(15)
C32 Fe2 C30 C29 82.2(7)
C33 Fe2 C30 C29 38.3(6)
C31 Fe2 C30 C29 122.3(12)
C27 Fe2 C30 C29 158.8(13)
C26 Fe2 C30 C29 -164.9(7)
C24 Fe2 C30 C31 158.4(8)
C25 Fe2 C30 C31 116.0(9)
C28 Fe2 C30 C31 -165.7(9)
C29 Fe2 C30 C31 -122.3(12)
C32 Fe2 C30 C31 -40.1(8)
C33 Fe2 C30 C31 -84.0(8)
C27 Fe2 C30 C31 37(2)
C26 Fe2 C30 C31 72.8(10)
C29 C30 C31 C32 0.0(15)
Fe2 C30 C31 C32 59.5(8)
C29 C30 C31 Fe2 -59.5(8)
C24 Fe2 C31 C30 -53.2(16)
C25 Fe2 C31 C30 -83.1(10)
C28 Fe2 C31 C30 163.9(11)
C29 Fe2 C31 C30 35.5(7)
C32 Fe2 C31 C30 116.5(11)
C33 Fe2 C31 C30 79.4(8)
C27 Fe2 C31 C30 -167.1(7)
C26 Fe2 C31 C30 -126.0(9)
C24 Fe2 C31 C32 -169.7(10)
C30 Fe2 C31 C32 -116.5(11)
C25 Fe2 C31 C32 160.4(7)
C28 Fe2 C31 C32 47.4(17)
C29 Fe2 C31 C32 -81.0(7)
C33 Fe2 C31 C32 -37.1(6)
C27 Fe2 C31 C32 76.4(9)
C26 Fe2 C31 C32 117.5(8)
C30 C31 C32 C33 -0.1(13)
Fe2 C31 C32 C33 59.3(6)
C30 C31 C32 Fe2 -59.4(9)
C24 Fe2 C32 C33 49.0(15)
C30 Fe2 C32 C33 -81.0(6)
C25 Fe2 C32 C33 -168.1(10)
C28 Fe2 C32 C33 77.5(8)
C29 Fe2 C32 C33 -38.0(5)
C31 Fe2 C32 C33 -119.6(10)
C27 Fe2 C32 C33 117.3(7)
C26 Fe2 C32 C33 159.3(7)
C24 Fe2 C32 C31 168.6(12)
C30 Fe2 C32 C31 38.6(7)
C25 Fe2 C32 C31 -48.5(15)
C28 Fe2 C32 C31 -162.9(8)
C29 Fe2 C32 C31 81.6(8)
C33 Fe2 C32 C31 119.6(10)
C27 Fe2 C32 C31 -123.1(8)
C26 Fe2 C32 C31 -81.1(9)
C31 C32 C33 C29 0.2(10)
Fe2 C32 C33 C29 59.3(5)
C31 C32 C33 C34 175.0(8)
Fe2 C32 C33 C34 -125.9(8)
C31 C32 C33 Fe2 -59.1(7)
C30 C29 C33 C32 -0.2(9)
Fe2 C29 C33 C32 -59.4(5)
C30 C29 C33 C34 -175.2(8)
Fe2 C29 C33 C34 125.6(7)
C30 C29 C33 Fe2 59.2(6)
C24 Fe2 C33 C32 -161.7(7)
C30 Fe2 C33 C32 81.6(7)
C25 Fe2 C33 C32 166.0(12)
C28 Fe2 C33 C32 -121.3(8)
C29 Fe2 C33 C32 119.0(8)
C31 Fe2 C33 C32 38.3(7)
C27 Fe2 C33 C32 -80.4(8)
C26 Fe2 C33 C32 -47.5(12)
C24 Fe2 C33 C29 79.4(8)
C30 Fe2 C33 C29 -37.4(6)
C25 Fe2 C33 C29 47.0(14)
C28 Fe2 C33 C29 119.7(7)
C32 Fe2 C33 C29 -119.0(8)
C31 Fe2 C33 C29 -80.7(7)
C27 Fe2 C33 C29 160.6(7)
C26 Fe2 C33 C29 -166.4(10)
C24 Fe2 C33 C34 -39.2(14)
C30 Fe2 C33 C34 -155.9(14)
C25 Fe2 C33 C34 -71.6(19)
C28 Fe2 C33 C34 1.1(14)
C29 Fe2 C33 C34 -118.6(15)
C32 Fe2 C33 C34 122.4(15)
C31 Fe2 C33 C34 160.7(14)
C27 Fe2 C33 C34 42.0(14)
C26 Fe2 C33 C34 75.0(16)
C46 O2 C34 C33 -174.6(11)
C46 O2 C34 C35 29(2)
C32 C33 C34 O2 116.0(13)
C29 C33 C34 O2 -70.0(15)
Fe2 C33 C34 O2 22(2)
C32 C33 C34 C35 -87.1(13)
C29 C33 C34 C35 86.8(12)
Fe2 C33 C34 C35 178.5(8)
O2 C34 C35 C36 159.5(11)
C33 C34 C35 C36 2.4(17)
O2 C34 C35 C40 -16.9(17)
C33 C34 C35 C40 -173.9(10)
C40 C35 C36 C37 -3.3(15)
C34 C35 C36 C37 -179.6(10)
C35 C36 C37 C38 2.5(15)
C36 C37 C38 C39 -1.1(18)
C37 C38 C39 C40 1(2)
C38 C39 C40 C35 -1.4(17)
C38 C39 C40 C41 -179.3(11)
C36 C35 C40 C39 2.7(15)
C34 C35 C40 C39 179.2(10)
C36 C35 C40 C41 -179.2(8)
C34 C35 C40 C41 -2.8(14)
C39 C40 C41 C46 -171.3(10)
C35 C40 C41 C46 10.9(15)
C39 C40 C41 C42 6.2(17)
C35 C40 C41 C42 -171.7(10)
C46 C41 C42 C43 1.0(17)
C40 C41 C42 C43 -176.5(10)
C41 C42 C43 C44 -1.6(19)
C42 C43 C44 C45 0.4(19)
C43 C44 C45 C46 1(2)
C34 O2 C46 C45 160.3(12)
C34 O2 C46 C41 -20.5(19)
C44 C45 C46 O2 177.2(11)
C44 C45 C46 C41 -2(2)
C42 C41 C46 O2 -178.4(10)
C40 C41 C46 O2 -0.7(16)
C42 C41 C46 C45 0.8(17)
C40 C41 C46 C45 178.5(11)
C49 Fe3 C47 C48 38.1(10)
C52 Fe3 C47 C48 -71.1(13)
C50 Fe3 C47 C48 82.1(11)
C53 Fe3 C47 C48 -33(3)
C55 Fe3 C47 C48 -155.6(10)
C54 Fe3 C47 C48 167.2(10)
C56 Fe3 C47 C48 -112.9(11)
C51 Fe3 C47 C48 121.4(16)
C49 Fe3 C47 C51 -83.3(11)
C52 Fe3 C47 C51 167.5(10)
C50 Fe3 C47 C51 -39.3(9)
C48 Fe3 C47 C51 -121.4(16)
C53 Fe3 C47 C51 -155(2)
C55 Fe3 C47 C51 83.0(12)
C54 Fe3 C47 C51 45.8(17)
C56 Fe3 C47 C51 125.7(11)
C51 C47 C48 C49 0.5(17)
Fe3 C47 C48 C49 -59.2(9)
C51 C47 C48 Fe3 59.7(11)
C49 Fe3 C48 C47 -120.1(15)
C52 Fe3 C48 C47 128.4(11)
C50 Fe3 C48 C47 -81.2(11)
C53 Fe3 C48 C47 170.8(10)
C55 Fe3 C48 C47 46.6(16)
C54 Fe3 C48 C47 -151(2)
C56 Fe3 C48 C47 84.5(12)
C51 Fe3 C48 C47 -36.6(11)
C52 Fe3 C48 C49 -111.5(11)
C50 Fe3 C48 C49 38.9(9)
C53 Fe3 C48 C49 -69.1(12)
C55 Fe3 C48 C49 166.7(10)
C47 Fe3 C48 C49 120.1(15)
C54 Fe3 C48 C49 -31(3)
C56 Fe3 C48 C49 -155.3(10)
C51 Fe3 C48 C49 83.6(10)
C47 C48 C49 C50 -0.4(15)
Fe3 C48 C49 C50 -61.7(8)
C47 C48 C49 Fe3 61.2(10)
C52 Fe3 C49 C50 -155.6(9)
C48 Fe3 C49 C50 116.3(13)
C53 Fe3 C49 C50 -111.0(10)
C55 Fe3 C49 C50 -34(3)
C47 Fe3 C49 C50 81.5(10)
C54 Fe3 C49 C50 -71.7(11)
C56 Fe3 C49 C50 169.1(10)
C51 Fe3 C49 C50 38.5(8)
C52 Fe3 C49 C48 88.1(10)
C50 Fe3 C49 C48 -116.3(13)
C53 Fe3 C49 C48 132.7(10)
C55 Fe3 C49 C48 -150(2)
C47 Fe3 C49 C48 -34.8(9)
C54 Fe3 C49 C48 172.0(9)
C56 Fe3 C49 C48 52.8(15)
C51 Fe3 C49 C48 -77.8(9)
C48 C49 C50 C51 0.2(14)
Fe3 C49 C50 C51 -61.3(9)
C48 C49 C50 Fe3 61.5(8)
C52 Fe3 C50 C49 51.0(15)
C48 Fe3 C50 C49 -39.5(8)
C53 Fe3 C50 C49 87.3(10)
C55 Fe3 C50 C49 170.6(9)
C47 Fe3 C50 C49 -80.0(10)
C54 Fe3 C50 C49 128.5(10)
C56 Fe3 C50 C49 -159.6(17)
C51 Fe3 C50 C49 -118.0(13)
C49 Fe3 C50 C51 118.0(13)
C52 Fe3 C50 C51 169.0(10)
C48 Fe3 C50 C51 78.5(9)
C53 Fe3 C50 C51 -154.7(9)
C55 Fe3 C50 C51 -71.4(11)
C47 Fe3 C50 C51 38.1(8)
C54 Fe3 C50 C51 -113.5(10)
C56 Fe3 C50 C51 -42(2)
C48 C47 C51 C50 -0.4(16)
Fe3 C47 C51 C50 59.1(9)
C48 C47 C51 Fe3 -59.5(10)
C49 C50 C51 C47 0.1(15)
Fe3 C50 C51 C47 -60.1(9)
C49 C50 C51 Fe3 60.2(8)
C49 Fe3 C51 C47 79.0(10)
C52 Fe3 C51 C47 -42(3)
C50 Fe3 C51 C47 116.9(13)
C48 Fe3 C51 C47 34.5(10)
C53 Fe3 C51 C47 168.9(10)
C55 Fe3 C51 C47 -114.3(10)
C54 Fe3 C51 C47 -158.1(9)
C56 Fe3 C51 C47 -75.1(11)
C49 Fe3 C51 C50 -38.0(8)
C52 Fe3 C51 C50 -159.3(18)
C48 Fe3 C51 C50 -82.5(9)
C53 Fe3 C51 C50 51.9(16)
C55 Fe3 C51 C50 128.7(9)
C47 Fe3 C51 C50 -116.9(13)
C54 Fe3 C51 C50 84.9(10)
C56 Fe3 C51 C50 168.0(8)
C49 Fe3 C52 C56 -156.1(9)
C50 Fe3 C52 C56 168.8(10)
C48 Fe3 C52 C56 -112.0(9)
C53 Fe3 C52 C56 117.0(9)
C55 Fe3 C52 C56 36.0(6)
C47 Fe3 C52 C56 -74.5(9)
C54 Fe3 C52 C56 80.9(7)
C51 Fe3 C52 C56 -41(2)
C49 Fe3 C52 C53 86.8(9)
C50 Fe3 C52 C53 51.8(13)
C48 Fe3 C52 C53 131.0(9)
C55 Fe3 C52 C53 -81.0(6)
C47 Fe3 C52 C53 168.5(8)
C54 Fe3 C52 C53 -36.2(6)
C56 Fe3 C52 C53 -117.0(9)
C51 Fe3 C52 C53 -158(2)
C56 C52 C53 C54 -1.0(11)
Fe3 C52 C53 C54 60.8(7)
C56 C52 C53 Fe3 -61.8(7)
C49 Fe3 C53 C54 128.0(9)
C52 Fe3 C53 C54 -119.5(9)
C50 Fe3 C53 C54 84.9(8)
C48 Fe3 C53 C54 168.2(8)
C55 Fe3 C53 C54 -38.1(6)
C47 Fe3 C53 C54 -165(2)
C56 Fe3 C53 C54 -80.9(6)
C51 Fe3 C53 C54 49.2(14)
C49 Fe3 C53 C52 -112.6(9)
C50 Fe3 C53 C52 -155.6(8)
C48 Fe3 C53 C52 -72.3(10)
C55 Fe3 C53 C52 81.4(7)
C47 Fe3 C53 C52 -46(3)
C54 Fe3 C53 C52 119.5(9)
C56 Fe3 C53 C52 38.6(6)
C51 Fe3 C53 C52 168.7(11)
C52 C53 C54 C55 -1.1(10)
Fe3 C53 C54 C55 58.1(6)
C52 C53 C54 Fe3 -59.2(6)
C49 Fe3 C54 C53 -72.1(9)
C52 Fe3 C54 C53 38.5(6)
C50 Fe3 C54 C53 -112.3(8)
C48 Fe3 C54 C53 -46(2)
C55 Fe3 C54 C53 120.2(8)
C47 Fe3 C54 C53 173.1(11)
C56 Fe3 C54 C53 82.5(6)
C51 Fe3 C54 C53 -155.5(8)
C49 Fe3 C54 C55 167.7(8)
C52 Fe3 C54 C55 -81.7(6)
C50 Fe3 C54 C55 127.5(8)
C48 Fe3 C54 C55 -167(2)
C53 Fe3 C54 C55 -120.2(8)
C47 Fe3 C54 C55 52.9(13)
C56 Fe3 C54 C55 -37.7(5)
C51 Fe3 C54 C55 84.3(9)
C53 C54 C55 C56 2.8(10)
Fe3 C54 C55 C56 61.3(7)
C53 C54 C55 Fe3 -58.5(6)
C49 Fe3 C55 C56 -164(2)
C52 Fe3 C55 C56 -36.8(6)
C50 Fe3 C55 C56 168.9(8)
C48 Fe3 C55 C56 56.9(12)
C53 Fe3 C55 C56 -81.7(7)
C47 Fe3 C55 C56 87.0(9)
C54 Fe3 C55 C56 -117.5(9)
C51 Fe3 C55 C56 128.4(8)
C49 Fe3 C55 C54 -46(2)
C52 Fe3 C55 C54 80.7(6)
C50 Fe3 C55 C54 -73.7(9)
C48 Fe3 C55 C54 174.4(10)
C53 Fe3 C55 C54 35.8(5)
C47 Fe3 C55 C54 -155.6(8)
C56 Fe3 C55 C54 117.5(9)
C51 Fe3 C55 C54 -114.2(8)
C54 C55 C56 C52 -3.4(11)
Fe3 C55 C56 C52 57.2(7)
C54 C55 C56 C57 173.8(9)
Fe3 C55 C56 C57 -125.6(10)
C54 C55 C56 Fe3 -60.6(6)
C53 C52 C56 C55 2.7(11)
Fe3 C52 C56 C55 -58.0(7)
C53 C52 C56 C57 -174.7(8)
Fe3 C52 C56 C57 124.6(9)
C53 C52 C56 Fe3 60.7(6)
C49 Fe3 C56 C55 171.9(11)
C52 Fe3 C56 C55 121.1(10)
C50 Fe3 C56 C55 -38(2)
C48 Fe3 C56 C55 -151.4(8)
C53 Fe3 C56 C55 81.6(7)
C47 Fe3 C56 C55 -111.7(9)
C54 Fe3 C56 C55 39.5(6)
C51 Fe3 C56 C55 -70.9(9)
C49 Fe3 C56 C52 50.9(14)
C50 Fe3 C56 C52 -158.8(18)
C48 Fe3 C56 C52 87.6(9)
C53 Fe3 C56 C52 -39.5(6)
C55 Fe3 C56 C52 -121.1(10)
C47 Fe3 C56 C52 127.3(9)
C54 Fe3 C56 C52 -81.6(7)
C51 Fe3 C56 C52 168.0(8)
C49 Fe3 C56 C57 -63.1(17)
C52 Fe3 C56 C57 -114.0(14)
C50 Fe3 C56 C57 87(2)
C48 Fe3 C56 C57 -26.4(14)
C53 Fe3 C56 C57 -153.5(12)
C55 Fe3 C56 C57 124.9(14)
C47 Fe3 C56 C57 13.3(13)
C54 Fe3 C56 C57 164.4(13)
C51 Fe3 C56 C57 54.0(14)
C55 C56 C57 O3 -79.7(12)
C52 C56 C57 O3 97.2(11)
Fe3 C56 C57 O3 -175.4(8)
C55 C56 C57 C58 160.9(10)
C52 C56 C57 C58 -22.2(14)
Fe3 C56 C57 C58 65.1(13)
C69 O3 C57 C56 -74.4(11)
C69 O3 C57 C58 52.6(11)
C56 C57 C58 C63 82.8(12)
O3 C57 C58 C63 -37.0(12)
C56 C57 C58 C59 -95.6(12)
O3 C57 C58 C59 144.6(10)
C63 C58 C59 C60 3(2)
C57 C58 C59 C60 -178.6(14)
C58 C59 C60 C61 -8(3)
C59 C60 C61 C62 10(3)
C60 C61 C62 C63 -7(2)
C59 C58 C63 C62 0.8(16)
C57 C58 C63 C62 -177.5(9)
C59 C58 C63 C64 -179.3(10)
C57 C58 C63 C64 2.4(14)
C61 C62 C63 C58 0.9(16)
C61 C62 C63 C64 -179.0(11)
C58 C63 C64 C69 21.7(15)
C62 C63 C64 C69 -158.5(10)
C58 C63 C64 C65 -164.1(10)
C62 C63 C64 C65 15.8(16)
C69 C64 C65 C66 -1.0(16)
C63 C64 C65 C66 -175.3(9)
C64 C65 C66 C67 1.3(16)
C65 C66 C67 C68 -0.1(19)
C66 C67 C68 C69 -1.4(18)
C65 C64 C69 O3 -178.3(9)
C63 C64 C69 O3 -4.1(16)
C65 C64 C69 C68 -0.7(17)
C63 C64 C69 C68 173.5(9)
C57 O3 C69 C64 -35.1(13)
C57 O3 C69 C68 147.0(8)
C67 C68 C69 C64 1.9(17)
C67 C68 C69 O3 179.6(10)
C74 Fe4 C70 C71 111.8(18)
C77 Fe4 C70 C71 -55(2)
C72 Fe4 C70 C71 37.9(10)
C78 Fe4 C70 C71 161(2)
C73 Fe4 C70 C71 81.7(12)
C75 Fe4 C70 C71 -128.0(14)
C76 Fe4 C70 C71 -85.0(14)
C79 Fe4 C70 C71 -168.1(11)
C71 Fe4 C70 C74 -111.8(18)
C77 Fe4 C70 C74 -166.3(12)
C72 Fe4 C70 C74 -73.9(13)
C78 Fe4 C70 C74 50(4)
C73 Fe4 C70 C74 -30.1(12)
C75 Fe4 C70 C74 120.2(14)
C76 Fe4 C70 C74 163.2(13)
C79 Fe4 C70 C74 80.1(15)
C74 C70 C71 C72 -2.0(18)
Fe4 C70 C71 C72 -61.0(10)
C74 C70 C71 Fe4 59.0(11)
Fe4 C70 C71 C74 -59.0(11)
C74 Fe4 C71 C70 -41.1(11)
C77 Fe4 C71 C70 152.1(14)
C72 Fe4 C71 C70 -120.3(16)
C78 Fe4 C71 C70 -170.9(13)
C73 Fe4 C71 C70 -82.9(13)
C75 Fe4 C71 C70 69.7(15)
C76 Fe4 C71 C70 111.7(15)
C79 Fe4 C71 C70 36(3)
C74 Fe4 C71 C72 79.2(11)
C77 Fe4 C71 C72 -87.6(10)
C78 Fe4 C71 C72 -50.6(15)
C73 Fe4 C71 C72 37.4(9)
C75 Fe4 C71 C72 -170.0(9)
C76 Fe4 C71 C72 -128.0(10)
C79 Fe4 C71 C72 156.4(17)
C70 Fe4 C71 C72 120.3(16)
C77 Fe4 C71 C74 -166.8(10)
C72 Fe4 C71 C74 -79.2(11)
C78 Fe4 C71 C74 -129.8(12)
C73 Fe4 C71 C74 -41.8(7)
C75 Fe4 C71 C74 110.8(11)
C76 Fe4 C71 C74 152.8(11)
C79 Fe4 C71 C74 77(2)
C70 Fe4 C71 C74 41.1(11)
C70 C71 C72 C73 4.1(17)
Fe4 C71 C72 C73 -59.8(9)
C74 C71 C72 C73 2.7(10)
C70 C71 C72 Fe4 63.8(12)
C74 C71 C72 Fe4 62.5(5)
C74 Fe4 C72 C71 -77.9(12)
C77 Fe4 C72 C71 112.7(10)
C78 Fe4 C72 C71 156.8(9)
C73 Fe4 C72 C71 -119.4(14)
C75 Fe4 C72 C71 34(3)
C76 Fe4 C72 C71 73.0(11)
C79 Fe4 C72 C71 -165.9(10)
C70 Fe4 C72 C71 -35.2(10)
C74 Fe4 C72 C73 41.5(10)
C71 Fe4 C72 C73 119.4(14)
C77 Fe4 C72 C73 -127.9(12)
C78 Fe4 C72 C73 -83.8(13)
C75 Fe4 C72 C73 153(2)
C76 Fe4 C72 C73 -167.7(11)
C79 Fe4 C72 C73 -46.5(18)
C70 Fe4 C72 C73 84.1(12)
C71 C72 C73 C74 -3.9(15)
Fe4 C72 C73 C74 -62.8(10)
C71 C72 C73 Fe4 58.8(8)
C71 Fe4 C73 C74 71.1(12)
C77 Fe4 C73 C74 -176.5(12)
C72 Fe4 C73 C74 108.9(16)
C78 Fe4 C73 C74 -136.7(13)
C75 Fe4 C73 C74 -57.4(17)
C76 Fe4 C73 C74 153(2)
C79 Fe4 C73 C74 -93.0(13)
C70 Fe4 C73 C74 30.3(14)
C74 Fe4 C73 C72 -108.9(16)
C71 Fe4 C73 C72 -37.8(10)
C77 Fe4 C73 C72 74.7(13)
C78 Fe4 C73 C72 114.5(12)
C75 Fe4 C73 C72 -166.2(11)
C76 Fe4 C73 C72 44(3)
C79 Fe4 C73 C72 158.1(11)
C70 Fe4 C73 C72 -78.6(11)
C72 C73 C74 C70 3(2)
Fe4 C73 C74 C70 -60.2(17)
C72 C73 C74 Fe4 63.4(8)
C72 C73 C74 C71 2.6(10)
Fe4 C73 C74 C71 -60.8(5)
C71 C70 C74 C73 -1(2)
Fe4 C70 C74 C73 59.1(15)
C71 C70 C74 Fe4 -60.0(11)
Fe4 C70 C74 C71 60.0(11)
C71 Fe4 C74 C73 -90.6(12)
C77 Fe4 C74 C73 13(4)
C72 Fe4 C74 C73 -44.0(10)
C78 Fe4 C74 C73 62.0(14)
C75 Fe4 C74 C73 151.9(10)
C76 Fe4 C74 C73 -165.8(10)
C79 Fe4 C74 C73 106.4(12)
C70 Fe4 C74 C73 -131(2)
C71 Fe4 C74 C70 40.4(12)
C77 Fe4 C74 C70 144(3)
C72 Fe4 C74 C70 87.0(14)
C78 Fe4 C74 C70 -167.0(13)
C73 Fe4 C74 C70 131(2)
C75 Fe4 C74 C70 -77.1(16)
C76 Fe4 C74 C70 -35(2)
C79 Fe4 C74 C70 -122.6(15)
C77 Fe4 C74 C71 104(4)
C72 Fe4 C74 C71 46.6(6)
C78 Fe4 C74 C71 152.6(9)
C73 Fe4 C74 C71 90.6(12)
C75 Fe4 C74 C71 -117.5(10)
C76 Fe4 C74 C71 -75.2(16)
C79 Fe4 C74 C71 -163.0(9)
C70 Fe4 C74 C71 -40.4(12)
C70 C71 C74 C73 179(2)
C72 C71 C74 C73 -2.7(10)
Fe4 C71 C74 C73 75.3(9)
C72 C71 C74 C70 178.0(18)
Fe4 C71 C74 C70 -104.0(16)
C70 C71 C74 Fe4 104.0(16)
C72 C71 C74 Fe4 -78.0(7)
C74 Fe4 C75 C79 -89.9(11)
C71 Fe4 C75 C79 -166.6(8)
C77 Fe4 C75 C79 81.7(7)
C72 Fe4 C75 C79 167(2)
C78 Fe4 C75 C79 37.9(6)
C73 Fe4 C75 C79 -51.8(15)
C76 Fe4 C75 C79 117.6(9)
C70 Fe4 C75 C79 -129.4(11)
C74 Fe4 C75 C76 152.6(11)
C71 Fe4 C75 C76 75.9(9)
C77 Fe4 C75 C76 -35.8(6)
C72 Fe4 C75 C76 49(2)
C78 Fe4 C75 C76 -79.7(7)
C73 Fe4 C75 C76 -169.4(13)
C79 Fe4 C75 C76 -117.6(9)
C70 Fe4 C75 C76 113.0(12)
C79 C75 C76 C77 -2.0(11)
Fe4 C75 C76 C77 58.8(7)
C79 C75 C76 Fe4 -60.7(6)
C74 Fe4 C76 C77 179.7(13)
C71 Fe4 C76 C77 115.7(10)
C72 Fe4 C76 C77 74.3(10)
C78 Fe4 C76 C77 -36.5(6)
C73 Fe4 C76 C77 39(2)
C75 Fe4 C76 C77 -119.6(9)
C79 Fe4 C76 C77 -81.0(7)
C70 Fe4 C76 C77 156.0(11)
C74 Fe4 C76 C75 -60.6(15)
C71 Fe4 C76 C75 -124.7(10)
C77 Fe4 C76 C75 119.6(9)
C72 Fe4 C76 C75 -166.0(10)
C78 Fe4 C76 C75 83.2(7)
C73 Fe4 C76 C75 158.7(19)
C79 Fe4 C76 C75 38.6(6)
C70 Fe4 C76 C75 -84.4(11)
C75 C76 C77 C78 0.6(11)
Fe4 C76 C77 C78 59.2(7)
C75 C76 C77 Fe4 -58.6(7)
C74 Fe4 C77 C76 -179(78)
C71 Fe4 C77 C76 -81.9(10)
C72 Fe4 C77 C76 -126.4(10)
C78 Fe4 C77 C76 122.3(10)
C73 Fe4 C77 C76 -168.5(8)
C75 Fe4 C77 C76 38.2(6)
C79 Fe4 C77 C76 82.6(7)
C70 Fe4 C77 C76 -46.4(16)
C74 Fe4 C77 C78 58(3)
C71 Fe4 C77 C78 155.8(10)
C72 Fe4 C77 C78 111.3(10)
C73 Fe4 C77 C78 69.2(10)
C75 Fe4 C77 C78 -84.1(7)
C76 Fe4 C77 C78 -122.3(10)
C79 Fe4 C77 C78 -39.7(7)
C70 Fe4 C77 C78 -168.7(13)
C76 C77 C78 C79 1.0(12)
Fe4 C77 C78 C79 61.5(7)
C76 C77 C78 Fe4 -60.4(8)
C74 Fe4 C78 C77 -166.5(10)
C71 Fe4 C78 C77 -52.9(15)
C72 Fe4 C78 C77 -88.5(10)
C73 Fe4 C78 C77 -131.3(10)
C75 Fe4 C78 C77 78.5(7)
C76 Fe4 C78 C77 34.5(7)
C79 Fe4 C78 C77 116.1(10)
C70 Fe4 C78 C77 153(3)
C74 Fe4 C78 C79 77.4(11)
C71 Fe4 C78 C79 -169.0(12)
C77 Fe4 C78 C79 -116.1(10)
C72 Fe4 C78 C79 155.4(9)
C73 Fe4 C78 C79 112.6(9)
C75 Fe4 C78 C79 -37.6(6)
C76 Fe4 C78 C79 -81.6(7)
C70 Fe4 C78 C79 37(3)
C76 C75 C79 C78 2.6(11)
Fe4 C75 C79 C78 -58.1(7)
C76 C75 C79 C80 -172.4(10)
Fe4 C75 C79 C80 126.9(11)
C76 C75 C79 Fe4 60.7(6)
C77 C78 C79 C75 -2.2(12)
Fe4 C78 C79 C75 58.5(7)
C77 C78 C79 C80 173.4(8)
Fe4 C78 C79 C80 -125.9(9)
C77 C78 C79 Fe4 -60.7(7)
C74 Fe4 C79 C75 112.5(11)
C71 Fe4 C79 C75 43(2)
C77 Fe4 C79 C75 -80.2(7)
C72 Fe4 C79 C75 -172.6(11)
C78 Fe4 C79 C75 -119.4(9)
C73 Fe4 C79 C75 155.0(10)
C76 Fe4 C79 C75 -38.7(6)
C70 Fe4 C79 C75 70.3(12)
C74 Fe4 C79 C78 -128.2(11)
C71 Fe4 C79 C78 162.2(16)
C77 Fe4 C79 C78 39.2(6)
C72 Fe4 C79 C78 -53.2(14)
C73 Fe4 C79 C78 -85.6(10)
C75 Fe4 C79 C78 119.4(9)
C76 Fe4 C79 C78 80.7(7)
C70 Fe4 C79 C78 -170.3(11)
C74 Fe4 C79 C80 -15.1(16)
C71 Fe4 C79 C80 -85(2)
C77 Fe4 C79 C80 152.3(14)
C72 Fe4 C79 C80 59.9(18)
C78 Fe4 C79 C80 113.1(15)
C73 Fe4 C79 C80 27.5(15)
C75 Fe4 C79 C80 -127.5(15)
C76 Fe4 C79 C80 -166.2(14)
C70 Fe4 C79 C80 -57.2(16)
C75 C79 C80 O4 77.5(13)
C78 C79 C80 O4 -96.8(12)
Fe4 C79 C80 O4 175.6(8)
C75 C79 C80 C81 -161.3(10)
C78 C79 C80 C81 24.3(15)
Fe4 C79 C80 C81 -63.2(14)
C92 O4 C80 C79 77.3(11)
C92 O4 C80 C81 -50.7(11)
C79 C80 C81 C86 -86.7(13)
O4 C80 C81 C86 35.0(14)
C79 C80 C81 C82 97.4(12)
O4 C80 C81 C82 -140.9(10)
C86 C81 C82 C83 3(2)
C80 C81 C82 C83 179.0(12)
C81 C82 C83 C84 3(2)
C82 C83 C84 C85 -6(2)
C83 C84 C85 C86 3(2)
C82 C81 C86 C85 -6.5(19)
C80 C81 C86 C85 178.2(9)
C82 C81 C86 C87 176.7(11)
C80 C81 C86 C87 1.4(17)
C84 C85 C86 C81 2.9(17)
C84 C85 C86 C87 179.6(11)
C81 C86 C87 C92 -24.3(17)
C85 C86 C87 C92 159.0(11)
C81 C86 C87 C88 162.6(11)
C85 C86 C87 C88 -14.1(17)
C92 C87 C88 C89 2.1(17)
C86 C87 C88 C89 175.3(10)
C87 C88 C89 C90 -2.5(17)
C88 C89 C90 C91 -0.4(19)
C89 C90 C91 C92 3.2(17)
C88 C87 C92 C91 1.3(19)
C86 C87 C92 C91 -172.0(10)
C88 C87 C92 O4 177.7(9)
C86 C87 C92 O4 4.4(17)
C90 C91 C92 C87 -3.9(18)
C90 C91 C92 O4 179.4(9)
C80 O4 C92 C87 34.7(14)
C80 O4 C92 C91 -148.3(8)
